data_4302613
loop_
_publ_author_name
'Christian Vogt'
'Rolf-Dieter Hoffmann'
'Ute Ch. Rodewald'
'Georg Eickerling'
'Manuel Presnitz'
'Volker Eyert'
'Wolfgang Scherer'
'Rainer P\"ottgen'

_publ_section_title
;
High- and Low-Temperature Modifications of Sc3RuC4 and
Sc3OsC4-Relativistic Effects, Structure, and Chemical Bonding
;
_journal_name_full 'Inorganic Chemistry'
_journal_page_first 6436
_journal_page_last 6451
_journal_paper_doi 10.1021/ic9002143
_journal_volume 48
_journal_year 2009
_chemical_formula_sum 'C4 Ru Sc3'
_chemical_formula_weight 283.99
_chemical_name_systematic
; 
 ? 
;
_space_group_IT_number 12
_symmetry_cell_setting monoclinic
_symmetry_space_group_name_Hall '-C 2y'
_symmetry_space_group_name_H-M 'C 1 2/m 1'
_atom_sites_solution_hydrogens geom
_atom_sites_solution_primary direct
_atom_sites_solution_secondary difmap
_audit_creation_method SHELXL-97
_cell_angle_alpha 90.00
_cell_angle_beta 104.99(3)
_cell_angle_gamma 90.00
_cell_formula_units_Z 4
_cell_length_a 12.814(8)
_cell_length_b 4.4857(12)
_cell_length_c 6.6268(16)
_cell_measurement_temperature 293(2)
_cell_volume 367.9(3)
_computing_cell_refinement 'IPDS package'
_computing_data_collection 'IPDS package'
_computing_data_reduction 'IPDS package'
_computing_molecular_graphics 'DIAMOND (Brandenburg, 1996)'
_computing_publication_material 'SHELXL-97 (Sheldrick, 1997)'
_computing_structure_refinement 'SHELXL-97 (Sheldrick, 1997)'
_computing_structure_solution 'SHELXS-97 (Sheldrick, 1990)'
_diffrn_ambient_temperature 293(2)
_diffrn_measured_fraction_theta_full 0.993
_diffrn_measured_fraction_theta_max 0.993
_diffrn_measurement_device_type 'STOE IPDS-II'
_diffrn_measurement_method 'oscillation mode'
_diffrn_radiation_monochromator graphite
_diffrn_radiation_source 'fine-focus sealed tube'
_diffrn_radiation_type MoK\a
_diffrn_radiation_wavelength 0.71073
_diffrn_reflns_av_R_equivalents 0.0000
_diffrn_reflns_av_sigmaI/netI 0.0416
_diffrn_reflns_limit_h_max 0
_diffrn_reflns_limit_h_min -18
_diffrn_reflns_limit_k_max 0
_diffrn_reflns_limit_k_min -6
_diffrn_reflns_limit_l_max 9
_diffrn_reflns_limit_l_min -9
_diffrn_reflns_number 1062
_diffrn_reflns_theta_full 31.97
_diffrn_reflns_theta_max 31.97
_diffrn_reflns_theta_min 3.18
_exptl_absorpt_coefficient_mu 9.1
_exptl_absorpt_correction_T_max 0.833
_exptl_absorpt_correction_T_min 0.649
_exptl_absorpt_correction_type numerical
_exptl_crystal_colour silvery
_exptl_crystal_density_diffrn 5.13
_exptl_crystal_density_method 'not measured'
_exptl_crystal_description irregular
_exptl_crystal_F_000 524
_exptl_crystal_size_max 0.050
_exptl_crystal_size_mid 0.030
_exptl_crystal_size_min 0.015
_refine_diff_density_max 1.879
_refine_diff_density_min -1.867
_refine_diff_density_rms 0.446
_refine_ls_extinction_coef 0.0050(6)
_refine_ls_extinction_expression Fc^*^=kFc[1+0.001xFc^2^\l^3^/sin(2\q)]^-1/4^
_refine_ls_extinction_method SHELXL
_refine_ls_goodness_of_fit_ref 0.889
_refine_ls_hydrogen_treatment mixed
_refine_ls_matrix_type full
_refine_ls_number_parameters 37
_refine_ls_number_reflns 1062
_refine_ls_number_restraints 0
_refine_ls_restrained_S_all 0.889
_refine_ls_R_factor_all 0.0573
_refine_ls_R_factor_gt 0.0290
_refine_ls_shift/su_max 0.000
_refine_ls_shift/su_mean 0.000
_refine_ls_structure_factor_coef Fsqd
_refine_ls_weighting_details 'calc w=1/[\s^2^(Fo^2^)+(0.0451P)^2^+0.0000P] where P=(Fo^2^+2Fc^2^)/3'
_refine_ls_weighting_scheme calc
_refine_ls_wR_factor_gt 0.0626
_refine_ls_wR_factor_ref 0.0870
_reflns_number_gt 681
_reflns_number_total 1062
_reflns_threshold_expression >2sigma(I)
_cod_data_source_file ic9002143_si_002_4.cif
_cod_data_source_block sc3ruc4_LT
_cod_original_sg_symbol_H-M 'C 2/m'
_cod_original_formula_sum Sc3RuC4
_cod_database_code 4302613

loop_
_symmetry_equiv_pos_as_xyz
'x, y, z'
'-x, y, -z'
'x+1/2, y+1/2, z'
'-x+1/2, y+1/2, -z'
'-x, -y, -z'
'x, -y, z'
'-x+1/2, -y+1/2, -z'
'x+1/2, -y+1/2, z'

loop_
_atom_site_label
_atom_site_type_symbol
_atom_site_fract_x
_atom_site_fract_y
_atom_site_fract_z
_atom_site_U_iso_or_equiv
_atom_site_adp_type
_atom_site_occupancy
_atom_site_symmetry_multiplicity
_atom_site_calc_flag
_atom_site_refinement_flags
_atom_site_disorder_assembly
_atom_site_disorder_group
Sc1 Sc 0.0000 0.5000 0.0000 0.0042(3) Uani 1 4 d S . .
Sc2 Sc 0.5000 0.0000 0.5000 0.0038(3) Uani 1 4 d S . .
Sc3 Sc 0.18917(11) 0.0000 0.0905(5) 0.0038(3) Uani 1 2 d S . .
Sc4 Sc 0.19093(11) 0.0000 0.5917(5) 0.0038(3) Uani 1 2 d S . .
Ru Ru 0.99973(9) 0.0000 0.26176(8) 0.00355(15) Uani 1 2 d S . .
C1 C 0.1287(4) 0.6600(11) 0.315(2) 0.0043(6) Uiso 1 1 d . . .
C2 C 0.3702(4) 0.1587(11) 0.185(2) 0.0048(6) Uiso 1 1 d . . .

loop_
_atom_site_aniso_label
_atom_site_aniso_U_11
_atom_site_aniso_U_22
_atom_site_aniso_U_33
_atom_site_aniso_U_23
_atom_site_aniso_U_13
_atom_site_aniso_U_12
Sc1 0.0039(8) 0.0050(8) 0.0031(10) 0.000 -0.0003(18) 0.000
Sc2 0.0042(8) 0.0036(8) 0.0031(10) 0.000 0.0001(18) 0.000
Sc3 0.0038(6) 0.0044(6) 0.0024(6) 0.000 -0.0008(11) 0.000
Sc4 0.0041(6) 0.0037(6) 0.0031(6) 0.000 0.0000(11) 0.000
Ru 0.0029(2) 0.00329(19) 0.0043(3) 0.000 0.0007(4) 0.000

loop_
_atom_type_symbol
_atom_type_description
_atom_type_scat_dispersion_real
_atom_type_scat_dispersion_imag
_atom_type_scat_source
C C 0.0033 0.0016 'International Tables Vol C Tables 4.2.6.8 and 6.1.1.4'
Sc Sc 0.2519 0.3716 'International Tables Vol C Tables 4.2.6.8 and 6.1.1.4'
Ru Ru -1.2594 0.8363 'International Tables Vol C Tables 4.2.6.8 and 6.1.1.4'

loop_
_geom_angle_atom_site_label_1
_geom_angle_atom_site_label_2
_geom_angle_atom_site_label_3
_geom_angle
_geom_angle_site_symmetry_1
_geom_angle_site_symmetry_3
_geom_angle_publ_flag
C1 Sc1 C1 145.4(3) 5_565 6_565 ?
C1 Sc1 C1 34.6(3) 5_565 2 ?
C1 Sc1 C1 180.0 6_565 2 ?
C1 Sc1 C1 180.000(1) 5_565 . ?
C1 Sc1 C1 34.6(3) 6_565 . ?
C1 Sc1 C1 145.4(3) 2 . ?
C1 Sc1 C2 86.88(12) 5_565 8_455 ?
C1 Sc1 C2 83.05(11) 6_565 8_455 ?
C1 Sc1 C2 96.95(11) 2 8_455 ?
C1 Sc1 C2 93.12(12) . 8_455 ?
C1 Sc1 C2 93.12(12) 5_565 4 ?
C1 Sc1 C2 96.95(11) 6_565 4 ?
C1 Sc1 C2 83.05(11) 2 4 ?
C1 Sc1 C2 86.88(12) . 4 ?
C2 Sc1 C2 180.000(1) 8_455 4 ?
C1 Sc1 C2 83.05(11) 5_565 7 ?
C1 Sc1 C2 86.88(12) 6_565 7 ?
C1 Sc1 C2 93.12(12) 2 7 ?
C1 Sc1 C2 96.95(11) . 7 ?
C2 Sc1 C2 145.7(3) 8_455 7 ?
C2 Sc1 C2 34.3(3) 4 7 ?
C1 Sc1 C2 96.95(11) 5_565 3_455 ?
C1 Sc1 C2 93.12(12) 6_565 3_455 ?
C1 Sc1 C2 86.88(12) 2 3_455 ?
C1 Sc1 C2 83.05(11) . 3_455 ?
C2 Sc1 C2 34.3(3) 8_455 3_455 ?
C2 Sc1 C2 145.7(3) 4 3_455 ?
C2 Sc1 C2 180.00(13) 7 3_455 ?
C1 Sc1 Ru 48.96(13) 5_565 5_655 ?
C1 Sc1 Ru 100.72(19) 6_565 5_655 ?
C1 Sc1 Ru 79.28(19) 2 5_655 ?
C1 Sc1 Ru 131.04(13) . 5_655 ?
C2 Sc1 Ru 100.78(19) 8_455 5_655 ?
C2 Sc1 Ru 79.22(19) 4 5_655 ?
C2 Sc1 Ru 49.19(13) 7 5_655 ?
C2 Sc1 Ru 130.81(14) 3_455 5_655 ?
C1 Sc1 Ru 131.04(13) 5_565 1_465 ?
C1 Sc1 Ru 79.28(19) 6_565 1_465 ?
C1 Sc1 Ru 100.72(19) 2 1_465 ?
C1 Sc1 Ru 48.96(13) . 1_465 ?
C2 Sc1 Ru 79.22(19) 8_455 1_465 ?
C2 Sc1 Ru 100.78(19) 4 1_465 ?
C2 Sc1 Ru 130.81(13) 7 1_465 ?
C2 Sc1 Ru 49.19(14) 3_455 1_465 ?
Ru Sc1 Ru 180.00(4) 5_655 1_465 ?
C1 Sc1 Ru 79.28(19) 5_565 5_665 ?
C1 Sc1 Ru 131.04(13) 6_565 5_665 ?
C1 Sc1 Ru 48.96(13) 2 5_665 ?
C1 Sc1 Ru 100.72(19) . 5_665 ?
C2 Sc1 Ru 130.81(13) 8_455 5_665 ?
C2 Sc1 Ru 49.19(13) 4 5_665 ?
C2 Sc1 Ru 79.22(19) 7 5_665 ?
C2 Sc1 Ru 100.78(19) 3_455 5_665 ?
Ru Sc1 Ru 104.54(2) 5_655 5_665 ?
Ru Sc1 Ru 75.46(2) 1_465 5_665 ?
C1 Sc1 Ru 100.72(19) 5_565 1_455 ?
C1 Sc1 Ru 48.96(13) 6_565 1_455 ?
C1 Sc1 Ru 131.04(13) 2 1_455 ?
C1 Sc1 Ru 79.28(19) . 1_455 ?
C2 Sc1 Ru 49.19(13) 8_455 1_455 ?
C2 Sc1 Ru 130.81(13) 4 1_455 ?
C2 Sc1 Ru 100.78(19) 7 1_455 ?
C2 Sc1 Ru 79.22(19) 3_455 1_455 ?
Ru Sc1 Ru 75.46(2) 5_655 1_455 ?
Ru Sc1 Ru 104.54(2) 1_465 1_455 ?
Ru Sc1 Ru 180.0 5_665 1_455 ?
C1 Sc1 Sc3 47.4(2) 5_565 5 ?
C1 Sc1 Sc3 105.37(14) 6_565 5 ?
C1 Sc1 Sc3 74.63(14) 2 5 ?
C1 Sc1 Sc3 132.6(2) . 5 ?
C2 Sc1 Sc3 46.3(2) 8_455 5 ?
C2 Sc1 Sc3 133.7(2) 4 5 ?
C2 Sc1 Sc3 106.41(14) 7 5 ?
C2 Sc1 Sc3 73.59(14) 3_455 5 ?
Ru Sc1 Sc3 57.24(6) 5_655 5 ?
Ru Sc1 Sc3 122.76(6) 1_465 5 ?
Ru Sc1 Sc3 123.58(5) 5_665 5 ?
Ru Sc1 Sc3 56.42(6) 1_455 5 ?
C1 Sc1 Sc3 132.6(2) 5_565 1_565 ?
C1 Sc1 Sc3 74.63(14) 6_565 1_565 ?
C1 Sc1 Sc3 105.37(14) 2 1_565 ?
C1 Sc1 Sc3 47.4(2) . 1_565 ?
C2 Sc1 Sc3 133.7(2) 8_455 1_565 ?
C2 Sc1 Sc3 46.3(2) 4 1_565 ?
C2 Sc1 Sc3 73.59(14) 7 1_565 ?
C2 Sc1 Sc3 106.41(14) 3_455 1_565 ?
Ru Sc1 Sc3 122.76(6) 5_655 1_565 ?
Ru Sc1 Sc3 57.24(6) 1_465 1_565 ?
Ru Sc1 Sc3 56.42(5) 5_665 1_565 ?
Ru Sc1 Sc3 123.58(5) 1_455 1_565 ?
Sc3 Sc1 Sc3 180.00(13) 5 1_565 ?
C1 Sc1 Sc3 74.63(14) 5_565 5_565 ?
C1 Sc1 Sc3 132.6(2) 6_565 5_565 ?
C1 Sc1 Sc3 47.4(2) 2 5_565 ?
C1 Sc1 Sc3 105.37(14) . 5_565 ?
C2 Sc1 Sc3 73.59(14) 8_455 5_565 ?
C2 Sc1 Sc3 106.41(14) 4 5_565 ?
C2 Sc1 Sc3 133.7(2) 7 5_565 ?
C2 Sc1 Sc3 46.3(2) 3_455 5_565 ?
Ru Sc1 Sc3 123.58(5) 5_655 5_565 ?
Ru Sc1 Sc3 56.42(5) 1_465 5_565 ?
Ru Sc1 Sc3 57.24(6) 5_665 5_565 ?
Ru Sc1 Sc3 122.76(6) 1_455 5_565 ?
Sc3 Sc1 Sc3 87.53(5) 5 5_565 ?
Sc3 Sc1 Sc3 92.47(5) 1_565 5_565 ?
C1 Sc1 Sc3 105.37(14) 5_565 . ?
C1 Sc1 Sc3 47.4(2) 6_565 . ?
C1 Sc1 Sc3 132.6(2) 2 . ?
C1 Sc1 Sc3 74.63(14) . . ?
C2 Sc1 Sc3 106.41(14) 8_455 . ?
C2 Sc1 Sc3 73.59(14) 4 . ?
C2 Sc1 Sc3 46.3(2) 7 . ?
C2 Sc1 Sc3 133.7(2) 3_455 . ?
Ru Sc1 Sc3 56.42(5) 5_655 . ?
Ru Sc1 Sc3 123.58(5) 1_465 . ?
Ru Sc1 Sc3 122.76(6) 5_665 . ?
Ru Sc1 Sc3 57.24(6) 1_455 . ?
Sc3 Sc1 Sc3 92.47(5) 5 . ?
Sc3 Sc1 Sc3 87.53(5) 1_565 . ?
Sc3 Sc1 Sc3 180.000(1) 5_565 . ?
C1 Sc1 Sc2 133.6(3) 5_565 3_455 ?
C1 Sc1 Sc2 46.4(3) 6_565 3_455 ?
C1 Sc1 Sc2 133.6(3) 2 3_455 ?
C1 Sc1 Sc2 46.4(3) . 3_455 ?
C2 Sc1 Sc2 46.7(3) 8_455 3_455 ?
C2 Sc1 Sc2 133.3(3) 4 3_455 ?
C2 Sc1 Sc2 133.3(3) 7 3_455 ?
C2 Sc1 Sc2 46.7(3) 3_455 3_455 ?
Ru Sc1 Sc2 127.732(12) 5_655 3_455 ?
Ru Sc1 Sc2 52.268(12) 1_465 3_455 ?
Ru Sc1 Sc2 127.732(12) 5_665 3_455 ?
Ru Sc1 Sc2 52.268(12) 1_455 3_455 ?
Sc3 Sc1 Sc2 89.52(7) 5 3_455 ?
Sc3 Sc1 Sc2 90.48(7) 1_565 3_455 ?
Sc3 Sc1 Sc2 89.52(7) 5_565 3_455 ?
Sc3 Sc1 Sc2 90.48(7) . 3_455 ?
C1 Sc1 Sc2 46.4(3) 5_565 3_454 ?
C1 Sc1 Sc2 133.6(3) 6_565 3_454 ?
C1 Sc1 Sc2 46.4(3) 2 3_454 ?
C1 Sc1 Sc2 133.6(3) . 3_454 ?
C2 Sc1 Sc2 133.3(3) 8_455 3_454 ?
C2 Sc1 Sc2 46.7(3) 4 3_454 ?
C2 Sc1 Sc2 46.7(3) 7 3_454 ?
C2 Sc1 Sc2 133.3(3) 3_455 3_454 ?
Ru Sc1 Sc2 52.268(12) 5_655 3_454 ?
Ru Sc1 Sc2 127.732(12) 1_465 3_454 ?
Ru Sc1 Sc2 52.268(12) 5_665 3_454 ?
Ru Sc1 Sc2 127.732(12) 1_455 3_454 ?
Sc3 Sc1 Sc2 90.48(7) 5 3_454 ?
Sc3 Sc1 Sc2 89.52(7) 1_565 3_454 ?
Sc3 Sc1 Sc2 90.48(7) 5_565 3_454 ?
Sc3 Sc1 Sc2 89.52(7) . 3_454 ?
Sc2 Sc1 Sc2 180.0 3_455 3_454 ?
C1 Sc1 Sc3 109.8(2) 5_565 7 ?
C1 Sc1 Sc3 70.2(2) 6_565 7 ?
C1 Sc1 Sc3 109.8(2) 2 7 ?
C1 Sc1 Sc3 70.2(2) . 7 ?
C2 Sc1 Sc3 151.68(18) 8_455 7 ?
C2 Sc1 Sc3 28.32(18) 4 7 ?
C2 Sc1 Sc3 28.32(18) 7 7 ?
C2 Sc1 Sc3 151.68(18) 3_455 7 ?
Ru Sc1 Sc3 76.13(4) 5_655 7 ?
Ru Sc1 Sc3 103.87(4) 1_465 7 ?
Ru Sc1 Sc3 76.13(4) 5_665 7 ?
Ru Sc1 Sc3 103.87(4) 1_455 7 ?
Sc3 Sc1 Sc3 131.93(6) 5 7 ?
Sc3 Sc1 Sc3 48.07(6) 1_565 7 ?
Sc3 Sc1 Sc3 131.93(6) 5_565 7 ?
Sc3 Sc1 Sc3 48.07(6) . 7 ?
Sc2 Sc1 Sc3 112.96(5) 3_455 7 ?
Sc2 Sc1 Sc3 67.04(5) 3_454 7 ?
C1 Sc1 Sc3 70.2(2) 5_565 3_455 ?
C1 Sc1 Sc3 109.8(2) 6_565 3_455 ?
C1 Sc1 Sc3 70.2(2) 2 3_455 ?
C1 Sc1 Sc3 109.8(2) . 3_455 ?
C2 Sc1 Sc3 28.32(18) 8_455 3_455 ?
C2 Sc1 Sc3 151.68(18) 4 3_455 ?
C2 Sc1 Sc3 151.68(18) 7 3_455 ?
C2 Sc1 Sc3 28.32(18) 3_455 3_455 ?
Ru Sc1 Sc3 103.87(4) 5_655 3_455 ?
Ru Sc1 Sc3 76.13(4) 1_465 3_455 ?
Ru Sc1 Sc3 103.87(4) 5_665 3_455 ?
Ru Sc1 Sc3 76.13(4) 1_455 3_455 ?
Sc3 Sc1 Sc3 48.07(6) 5 3_455 ?
Sc3 Sc1 Sc3 131.93(6) 1_565 3_455 ?
Sc3 Sc1 Sc3 48.07(6) 5_565 3_455 ?
Sc3 Sc1 Sc3 131.93(6) . 3_455 ?
Sc2 Sc1 Sc3 67.04(5) 3_455 3_455 ?
Sc2 Sc1 Sc3 112.96(5) 3_454 3_455 ?
Sc3 Sc1 Sc3 180.0 7 3_455 ?
C1 Sc1 Sc4 151.87(18) 5_565 7_556 ?
C1 Sc1 Sc4 28.13(18) 6_565 7_556 ?
C1 Sc1 Sc4 151.87(18) 2 7_556 ?
C1 Sc1 Sc4 28.13(18) . 7_556 ?
C2 Sc1 Sc4 109.5(2) 8_455 7_556 ?
C2 Sc1 Sc4 70.5(2) 4 7_556 ?
C2 Sc1 Sc4 70.5(2) 7 7_556 ?
C2 Sc1 Sc4 109.5(2) 3_455 7_556 ?
Ru Sc1 Sc4 104.19(4) 5_655 7_556 ?
Ru Sc1 Sc4 75.81(4) 1_465 7_556 ?
Ru Sc1 Sc4 104.19(4) 5_665 7_556 ?
Ru Sc1 Sc4 75.81(4) 1_455 7_556 ?
Sc3 Sc1 Sc4 131.12(6) 5 7_556 ?
Sc3 Sc1 Sc4 48.88(6) 1_565 7_556 ?
Sc3 Sc1 Sc4 131.12(6) 5_565 7_556 ?
Sc3 Sc1 Sc4 48.88(6) . 7_556 ?
Sc2 Sc1 Sc4 66.27(6) 3_455 7_556 ?
Sc2 Sc1 Sc4 113.73(6) 3_454 7_556 ?
Sc3 Sc1 Sc4 46.68(3) 7 7_556 ?
Sc3 Sc1 Sc4 133.32(3) 3_455 7_556 ?
C1 Sc1 Sc4 28.13(18) 5_565 3_454 ?
C1 Sc1 Sc4 151.87(18) 6_565 3_454 ?
C1 Sc1 Sc4 28.13(18) 2 3_454 ?
C1 Sc1 Sc4 151.87(18) . 3_454 ?
C2 Sc1 Sc4 70.5(2) 8_455 3_454 ?
C2 Sc1 Sc4 109.5(2) 4 3_454 ?
C2 Sc1 Sc4 109.5(2) 7 3_454 ?
C2 Sc1 Sc4 70.5(2) 3_455 3_454 ?
Ru Sc1 Sc4 75.81(4) 5_655 3_454 ?
Ru Sc1 Sc4 104.19(4) 1_465 3_454 ?
Ru Sc1 Sc4 75.81(4) 5_665 3_454 ?
Ru Sc1 Sc4 104.19(4) 1_455 3_454 ?
Sc3 Sc1 Sc4 48.88(6) 5 3_454 ?
Sc3 Sc1 Sc4 131.12(6) 1_565 3_454 ?
Sc3 Sc1 Sc4 48.88(6) 5_565 3_454 ?
Sc3 Sc1 Sc4 131.12(6) . 3_454 ?
Sc2 Sc1 Sc4 113.73(6) 3_455 3_454 ?
Sc2 Sc1 Sc4 66.27(6) 3_454 3_454 ?
Sc3 Sc1 Sc4 133.32(3) 7 3_454 ?
Sc3 Sc1 Sc4 46.68(3) 3_455 3_454 ?
Sc4 Sc1 Sc4 180.0 7_556 3_454 ?
C1 Sc1 C1 138.75(14) 5_565 6_575 ?
C1 Sc1 C1 75.9(2) 6_565 6_575 ?
C1 Sc1 C1 104.1(2) 2 6_575 ?
C1 Sc1 C1 41.25(14) . 6_575 ?
C2 Sc1 C1 103.50(12) 8_455 6_575 ?
C2 Sc1 C1 76.50(12) 4 6_575 ?
C2 Sc1 C1 105.65(12) 7 6_575 ?
C2 Sc1 C1 74.35(12) 3_455 6_575 ?
Ru Sc1 C1 154.82(13) 5_655 6_575 ?
Ru Sc1 C1 25.18(13) 1_465 6_575 ?
Ru Sc1 C1 63.60(16) 5_665 6_575 ?
Ru Sc1 C1 116.40(16) 1_455 6_575 ?
Sc3 Sc1 C1 147.93(14) 5 6_575 ?
Sc3 Sc1 C1 32.07(14) 1_565 6_575 ?
Sc3 Sc1 C1 70.55(8) 5_565 6_575 ?
Sc3 Sc1 C1 109.45(8) . 6_575 ?
Sc2 Sc1 C1 67.87(17) 3_455 6_575 ?
Sc2 Sc1 C1 112.13(17) 3_454 6_575 ?
Sc3 Sc1 C1 79.33(10) 7 6_575 ?
Sc3 Sc1 C1 100.67(10) 3_455 6_575 ?
Sc4 Sc1 C1 61.20(8) 7_556 6_575 ?
Sc4 Sc1 C1 118.80(8) 3_454 6_575 ?
C1 Sc1 C1 41.25(14) 5_565 2_545 ?
C1 Sc1 C1 104.1(2) 6_565 2_545 ?
C1 Sc1 C1 75.9(2) 2 2_545 ?
C1 Sc1 C1 138.75(14) . 2_545 ?
C2 Sc1 C1 76.50(12) 8_455 2_545 ?
C2 Sc1 C1 103.50(12) 4 2_545 ?
C2 Sc1 C1 74.35(12) 7 2_545 ?
C2 Sc1 C1 105.65(12) 3_455 2_545 ?
Ru Sc1 C1 25.18(13) 5_655 2_545 ?
Ru Sc1 C1 154.82(13) 1_465 2_545 ?
Ru Sc1 C1 116.40(16) 5_665 2_545 ?
Ru Sc1 C1 63.60(16) 1_455 2_545 ?
Sc3 Sc1 C1 32.07(14) 5 2_545 ?
Sc3 Sc1 C1 147.93(14) 1_565 2_545 ?
Sc3 Sc1 C1 109.45(8) 5_565 2_545 ?
Sc3 Sc1 C1 70.55(8) . 2_545 ?
Sc2 Sc1 C1 112.13(17) 3_455 2_545 ?
Sc2 Sc1 C1 67.87(17) 3_454 2_545 ?
Sc3 Sc1 C1 100.67(10) 7 2_545 ?
Sc3 Sc1 C1 79.33(10) 3_455 2_545 ?
Sc4 Sc1 C1 118.80(8) 7_556 2_545 ?
Sc4 Sc1 C1 61.20(8) 3_454 2_545 ?
C1 Sc1 C1 180.0 6_575 2_545 ?
C1 Sc1 C1 75.9(2) 5_565 5_575 ?
C1 Sc1 C1 138.75(14) 6_565 5_575 ?
C1 Sc1 C1 41.25(14) 2 5_575 ?
C1 Sc1 C1 104.1(2) . 5_575 ?
C2 Sc1 C1 105.65(12) 8_455 5_575 ?
C2 Sc1 C1 74.35(12) 4 5_575 ?
C2 Sc1 C1 103.50(12) 7 5_575 ?
C2 Sc1 C1 76.50(12) 3_455 5_575 ?
Ru Sc1 C1 116.40(16) 5_655 5_575 ?
Ru Sc1 C1 63.60(16) 1_465 5_575 ?
Ru Sc1 C1 25.18(13) 5_665 5_575 ?
Ru Sc1 C1 154.82(13) 1_455 5_575 ?
Sc3 Sc1 C1 109.45(8) 5 5_575 ?
Sc3 Sc1 C1 70.55(8) 1_565 5_575 ?
Sc3 Sc1 C1 32.07(14) 5_565 5_575 ?
Sc3 Sc1 C1 147.93(14) . 5_575 ?
Sc2 Sc1 C1 112.13(17) 3_455 5_575 ?
Sc2 Sc1 C1 67.87(17) 3_454 5_575 ?
Sc3 Sc1 C1 100.67(10) 7 5_575 ?
Sc3 Sc1 C1 79.33(10) 3_455 5_575 ?
Sc4 Sc1 C1 118.80(8) 7_556 5_575 ?
Sc4 Sc1 C1 61.20(8) 3_454 5_575 ?
C1 Sc1 C1 62.9(2) 6_575 5_575 ?
C1 Sc1 C1 117.1(2) 2_545 5_575 ?
C1 Sc2 C1 180.000(1) 7_556 3_545 ?
C1 Sc2 C1 145.2(3) 7_556 8 ?
C1 Sc2 C1 34.8(3) 3_545 8 ?
C1 Sc2 C1 34.8(3) 7_556 4_546 ?
C1 Sc2 C1 145.2(3) 3_545 4_546 ?
C1 Sc2 C1 180.000(1) 8 4_546 ?
C1 Sc2 C2 96.81(11) 7_556 . ?
C1 Sc2 C2 83.19(11) 3_545 . ?
C1 Sc2 C2 93.30(12) 8 . ?
C1 Sc2 C2 86.70(12) 4_546 . ?
C1 Sc2 C2 86.70(12) 7_556 6 ?
C1 Sc2 C2 93.30(12) 3_545 6 ?
C1 Sc2 C2 83.19(11) 8 6 ?
C1 Sc2 C2 96.81(11) 4_546 6 ?
C2 Sc2 C2 34.3(3) . 6 ?
C1 Sc2 C2 93.30(12) 7_556 2_656 ?
C1 Sc2 C2 86.70(12) 3_545 2_656 ?
C1 Sc2 C2 96.81(12) 8 2_656 ?
C1 Sc2 C2 83.19(11) 4_546 2_656 ?
C2 Sc2 C2 145.7(3) . 2_656 ?
C2 Sc2 C2 180.0(5) 6 2_656 ?
C1 Sc2 C2 83.19(11) 7_556 5_656 ?
C1 Sc2 C2 96.81(11) 3_545 5_656 ?
C1 Sc2 C2 86.70(12) 8 5_656 ?
C1 Sc2 C2 93.30(12) 4_546 5_656 ?
C2 Sc2 C2 180.0(2) . 5_656 ?
C2 Sc2 C2 145.7(3) 6 5_656 ?
C2 Sc2 C2 34.3(3) 2_656 5_656 ?
C1 Sc2 Ru 81.38(19) 7_556 7_656 ?
C1 Sc2 Ru 98.62(19) 3_545 7_656 ?
C1 Sc2 Ru 129.69(13) 8 7_656 ?
C1 Sc2 Ru 50.31(13) 4_546 7_656 ?
C2 Sc2 Ru 98.91(19) . 7_656 ?
C2 Sc2 Ru 129.54(13) 6 7_656 ?
C2 Sc2 Ru 50.46(13) 2_656 7_656 ?
C2 Sc2 Ru 81.09(19) 5_656 7_656 ?
C1 Sc2 Ru 98.62(19) 7_556 3_445 ?
C1 Sc2 Ru 81.38(19) 3_545 3_445 ?
C1 Sc2 Ru 50.31(13) 8 3_445 ?
C1 Sc2 Ru 129.69(13) 4_546 3_445 ?
C2 Sc2 Ru 81.09(19) . 3_445 ?
C2 Sc2 Ru 50.46(13) 6 3_445 ?
C2 Sc2 Ru 129.54(13) 2_656 3_445 ?
C2 Sc2 Ru 98.91(19) 5_656 3_445 ?
Ru Sc2 Ru 180.0 7_656 3_445 ?
C1 Sc2 Ru 50.31(13) 7_556 7_646 ?
C1 Sc2 Ru 129.69(13) 3_545 7_646 ?
C1 Sc2 Ru 98.62(19) 8 7_646 ?
C1 Sc2 Ru 81.38(19) 4_546 7_646 ?
C2 Sc2 Ru 129.54(13) . 7_646 ?
C2 Sc2 Ru 98.91(19) 6 7_646 ?
C2 Sc2 Ru 81.09(19) 2_656 7_646 ?
C2 Sc2 Ru 50.46(13) 5_656 7_646 ?
Ru Sc2 Ru 109.74(2) 7_656 7_646 ?
Ru Sc2 Ru 70.26(2) 3_445 7_646 ?
C1 Sc2 Ru 129.69(13) 7_556 3_455 ?
C1 Sc2 Ru 50.31(13) 3_545 3_455 ?
C1 Sc2 Ru 81.38(19) 8 3_455 ?
C1 Sc2 Ru 98.62(19) 4_546 3_455 ?
C2 Sc2 Ru 50.46(13) . 3_455 ?
C2 Sc2 Ru 81.09(19) 6 3_455 ?
C2 Sc2 Ru 98.91(19) 2_656 3_455 ?
C2 Sc2 Ru 129.54(13) 5_656 3_455 ?
Ru Sc2 Ru 70.26(2) 7_656 3_455 ?
Ru Sc2 Ru 109.74(2) 3_445 3_455 ?
Ru Sc2 Ru 180.0 7_646 3_455 ?
C1 Sc2 Sc4 46.2(2) 7_556 7_546 ?
C1 Sc2 Sc4 133.8(2) 3_545 7_546 ?
C1 Sc2 Sc4 106.28(14) 8 7_546 ?
C1 Sc2 Sc4 73.72(14) 4_546 7_546 ?
C2 Sc2 Sc4 74.08(14) . 7_546 ?
C2 Sc2 Sc4 47.2(3) 6 7_546 ?
C2 Sc2 Sc4 132.8(3) 2_656 7_546 ?
C2 Sc2 Sc4 105.92(14) 5_656 7_546 ?
Ru Sc2 Sc4 124.02(5) 7_656 7_546 ?
Ru Sc2 Sc4 55.98(5) 3_445 7_546 ?
Ru Sc2 Sc4 55.49(6) 7_646 7_546 ?
Ru Sc2 Sc4 124.51(6) 3_455 7_546 ?
C1 Sc2 Sc4 133.8(2) 7_556 3 ?
C1 Sc2 Sc4 46.2(2) 3_545 3 ?
C1 Sc2 Sc4 73.72(14) 8 3 ?
C1 Sc2 Sc4 106.28(14) 4_546 3 ?
C2 Sc2 Sc4 105.92(14) . 3 ?
C2 Sc2 Sc4 132.8(3) 6 3 ?
C2 Sc2 Sc4 47.2(3) 2_656 3 ?
C2 Sc2 Sc4 74.08(14) 5_656 3 ?
Ru Sc2 Sc4 55.98(5) 7_656 3 ?
Ru Sc2 Sc4 124.02(5) 3_445 3 ?
Ru Sc2 Sc4 124.51(6) 7_646 3 ?
Ru Sc2 Sc4 55.49(6) 3_455 3 ?
Sc4 Sc2 Sc4 180.00(3) 7_546 3 ?
C1 Sc2 Sc4 73.72(14) 7_556 7_556 ?
C1 Sc2 Sc4 106.28(14) 3_545 7_556 ?
C1 Sc2 Sc4 133.8(2) 8 7_556 ?
C1 Sc2 Sc4 46.2(2) 4_546 7_556 ?
C2 Sc2 Sc4 47.2(3) . 7_556 ?
C2 Sc2 Sc4 74.08(14) 6 7_556 ?
C2 Sc2 Sc4 105.92(14) 2_656 7_556 ?
C2 Sc2 Sc4 132.8(2) 5_656 7_556 ?
Ru Sc2 Sc4 55.49(6) 7_656 7_556 ?
Ru Sc2 Sc4 124.51(6) 3_445 7_556 ?
Ru Sc2 Sc4 124.02(5) 7_646 7_556 ?
Ru Sc2 Sc4 55.98(5) 3_455 7_556 ?
Sc4 Sc2 Sc4 87.00(5) 7_546 7_556 ?
Sc4 Sc2 Sc4 93.00(5) 3 7_556 ?
C1 Sc2 Sc4 106.28(14) 7_556 3_545 ?
C1 Sc2 Sc4 73.72(14) 3_545 3_545 ?
C1 Sc2 Sc4 46.2(2) 8 3_545 ?
C1 Sc2 Sc4 133.8(2) 4_546 3_545 ?
C2 Sc2 Sc4 132.8(3) . 3_545 ?
C2 Sc2 Sc4 105.92(14) 6 3_545 ?
C2 Sc2 Sc4 74.08(14) 2_656 3_545 ?
C2 Sc2 Sc4 47.2(3) 5_656 3_545 ?
Ru Sc2 Sc4 124.51(6) 7_656 3_545 ?
Ru Sc2 Sc4 55.49(6) 3_445 3_545 ?
Ru Sc2 Sc4 55.98(5) 7_646 3_545 ?
Ru Sc2 Sc4 124.02(5) 3_455 3_545 ?
Sc4 Sc2 Sc4 93.00(5) 7_546 3_545 ?
Sc4 Sc2 Sc4 87.00(5) 3 3_545 ?
Sc4 Sc2 Sc4 180.0 7_556 3_545 ?
C1 Sc2 Sc1 46.6(3) 7_556 3_546 ?
C1 Sc2 Sc1 133.4(3) 3_545 3_546 ?
C1 Sc2 Sc1 133.4(3) 8 3_546 ?
C1 Sc2 Sc1 46.6(3) 4_546 3_546 ?
C2 Sc2 Sc1 133.3(3) . 3_546 ?
C2 Sc2 Sc1 133.3(3) 6 3_546 ?
C2 Sc2 Sc1 46.7(3) 2_656 3_546 ?
C2 Sc2 Sc1 46.7(3) 5_656 3_546 ?
Ru Sc2 Sc1 54.872(12) 7_656 3_546 ?
Ru Sc2 Sc1 125.128(13) 3_445 3_546 ?
Ru Sc2 Sc1 54.872(12) 7_646 3_546 ?
Ru Sc2 Sc1 125.128(12) 3_455 3_546 ?
Sc4 Sc2 Sc1 89.56(7) 7_546 3_546 ?
Sc4 Sc2 Sc1 90.44(7) 3 3_546 ?
Sc4 Sc2 Sc1 89.56(7) 7_556 3_546 ?
Sc4 Sc2 Sc1 90.44(7) 3_545 3_546 ?
C1 Sc2 Sc1 133.4(3) 7_556 3_545 ?
C1 Sc2 Sc1 46.6(3) 3_545 3_545 ?
C1 Sc2 Sc1 46.6(3) 8 3_545 ?
C1 Sc2 Sc1 133.4(3) 4_546 3_545 ?
C2 Sc2 Sc1 46.7(3) . 3_545 ?
C2 Sc2 Sc1 46.7(3) 6 3_545 ?
C2 Sc2 Sc1 133.3(3) 2_656 3_545 ?
C2 Sc2 Sc1 133.3(3) 5_656 3_545 ?
Ru Sc2 Sc1 125.128(13) 7_656 3_545 ?
Ru Sc2 Sc1 54.872(12) 3_445 3_545 ?
Ru Sc2 Sc1 125.128(12) 7_646 3_545 ?
Ru Sc2 Sc1 54.872(12) 3_455 3_545 ?
Sc4 Sc2 Sc1 90.44(7) 7_546 3_545 ?
Sc4 Sc2 Sc1 89.56(7) 3 3_545 ?
Sc4 Sc2 Sc1 90.44(7) 7_556 3_545 ?
Sc4 Sc2 Sc1 89.56(7) 3_545 3_545 ?
Sc1 Sc2 Sc1 180.0 3_546 3_545 ?
C1 Sc2 Sc4 151.53(18) 7_556 5_656 ?
C1 Sc2 Sc4 28.47(18) 3_545 5_656 ?
C1 Sc2 Sc4 28.47(18) 8 5_656 ?
C1 Sc2 Sc4 151.53(18) 4_546 5_656 ?
C2 Sc2 Sc4 110.0(2) . 5_656 ?
C2 Sc2 Sc4 110.0(2) 6 5_656 ?
C2 Sc2 Sc4 70.0(2) 2_656 5_656 ?
C2 Sc2 Sc4 70.0(2) 5_656 5_656 ?
Ru Sc2 Sc4 102.98(4) 7_656 5_656 ?
Ru Sc2 Sc4 77.02(4) 3_445 5_656 ?
Ru Sc2 Sc4 102.98(4) 7_646 5_656 ?
Ru Sc2 Sc4 77.02(4) 3_455 5_656 ?
Sc4 Sc2 Sc4 132.08(5) 7_546 5_656 ?
Sc4 Sc2 Sc4 47.92(5) 3 5_656 ?
Sc4 Sc2 Sc4 132.08(6) 7_556 5_656 ?
Sc4 Sc2 Sc4 47.92(5) 3_545 5_656 ?
Sc1 Sc2 Sc4 113.10(5) 3_546 5_656 ?
Sc1 Sc2 Sc4 66.90(5) 3_545 5_656 ?
C1 Sc2 Sc4 28.47(18) 7_556 . ?
C1 Sc2 Sc4 151.53(18) 3_545 . ?
C1 Sc2 Sc4 151.53(18) 8 . ?
C1 Sc2 Sc4 28.47(18) 4_546 . ?
C2 Sc2 Sc4 70.0(2) . . ?
C2 Sc2 Sc4 70.0(2) 6 . ?
C2 Sc2 Sc4 110.0(2) 2_656 . ?
C2 Sc2 Sc4 110.0(2) 5_656 . ?
Ru Sc2 Sc4 77.02(4) 7_656 . ?
Ru Sc2 Sc4 102.98(4) 3_445 . ?
Ru Sc2 Sc4 77.02(4) 7_646 . ?
Ru Sc2 Sc4 102.98(4) 3_455 . ?
Sc4 Sc2 Sc4 47.92(5) 7_546 . ?
Sc4 Sc2 Sc4 132.08(6) 3 . ?
Sc4 Sc2 Sc4 47.92(5) 7_556 . ?
Sc4 Sc2 Sc4 132.08(6) 3_545 . ?
Sc1 Sc2 Sc4 66.90(5) 3_546 . ?
Sc1 Sc2 Sc4 113.10(5) 3_545 . ?
Sc4 Sc2 Sc4 180.0 5_656 . ?
C1 Sc2 Sc3 70.6(2) 7_556 . ?
C1 Sc2 Sc3 109.4(2) 3_545 . ?
C1 Sc2 Sc3 109.4(2) 8 . ?
C1 Sc2 Sc3 70.6(2) 4_546 . ?
C2 Sc2 Sc3 27.83(18) . . ?
C2 Sc2 Sc3 27.83(18) 6 . ?
C2 Sc2 Sc3 152.17(18) 2_656 . ?
C2 Sc2 Sc3 152.17(18) 5_656 . ?
Ru Sc2 Sc3 103.40(4) 7_656 . ?
Ru Sc2 Sc3 76.60(4) 3_445 . ?
Ru Sc2 Sc3 103.40(4) 7_646 . ?
Ru Sc2 Sc3 76.60(4) 3_455 . ?
Sc4 Sc2 Sc3 48.59(6) 7_546 . ?
Sc4 Sc2 Sc3 131.41(6) 3 . ?
Sc4 Sc2 Sc3 48.59(6) 7_556 . ?
Sc4 Sc2 Sc3 131.41(6) 3_545 . ?
Sc1 Sc2 Sc3 113.64(6) 3_546 . ?
Sc1 Sc2 Sc3 66.36(6) 3_545 . ?
Sc4 Sc2 Sc3 133.26(3) 5_656 . ?
Sc4 Sc2 Sc3 46.74(3) . . ?
C1 Sc2 Sc3 109.4(2) 7_556 5_656 ?
C1 Sc2 Sc3 70.6(2) 3_545 5_656 ?
C1 Sc2 Sc3 70.6(2) 8 5_656 ?
C1 Sc2 Sc3 109.4(2) 4_546 5_656 ?
C2 Sc2 Sc3 152.17(18) . 5_656 ?
C2 Sc2 Sc3 152.17(18) 6 5_656 ?
C2 Sc2 Sc3 27.83(18) 2_656 5_656 ?
C2 Sc2 Sc3 27.83(18) 5_656 5_656 ?
Ru Sc2 Sc3 76.60(4) 7_656 5_656 ?
Ru Sc2 Sc3 103.40(4) 3_445 5_656 ?
Ru Sc2 Sc3 76.60(4) 7_646 5_656 ?
Ru Sc2 Sc3 103.40(4) 3_455 5_656 ?
Sc4 Sc2 Sc3 131.41(6) 7_546 5_656 ?
Sc4 Sc2 Sc3 48.59(6) 3 5_656 ?
Sc4 Sc2 Sc3 131.41(6) 7_556 5_656 ?
Sc4 Sc2 Sc3 48.59(6) 3_545 5_656 ?
Sc1 Sc2 Sc3 66.36(6) 3_546 5_656 ?
Sc1 Sc2 Sc3 113.64(6) 3_545 5_656 ?
Sc4 Sc2 Sc3 46.74(3) 5_656 5_656 ?
Sc4 Sc2 Sc3 133.26(3) . 5_656 ?
Sc3 Sc2 Sc3 180.0 . 5_656 ?
C1 Sc2 C1 138.71(15) 7_556 8_565 ?
C1 Sc2 C1 41.29(15) 3_545 8_565 ?
C1 Sc2 C1 76.1(2) 8 8_565 ?
C1 Sc2 C1 103.9(2) 4_546 8_565 ?
C2 Sc2 C1 74.44(12) . 8_565 ?
C2 Sc2 C1 103.59(12) 6 8_565 ?
C2 Sc2 C1 76.41(12) 2_656 8_565 ?
C2 Sc2 C1 105.56(12) 5_656 8_565 ?
Ru Sc2 C1 61.06(16) 7_656 8_565 ?
Ru Sc2 C1 118.94(16) 3_445 8_565 ?
Ru Sc2 C1 155.99(12) 7_646 8_565 ?
Ru Sc2 C1 24.01(12) 3_455 8_565 ?
Sc4 Sc2 C1 148.52(13) 7_546 8_565 ?
Sc4 Sc2 C1 31.48(13) 3 8_565 ?
Sc4 Sc2 C1 71.14(8) 7_556 8_565 ?
Sc4 Sc2 C1 108.86(8) 3_545 8_565 ?
Sc1 Sc2 C1 111.96(17) 3_546 8_565 ?
Sc1 Sc2 C1 68.04(17) 3_545 8_565 ?
Sc4 Sc2 C1 61.39(8) 5_656 8_565 ?
Sc4 Sc2 C1 118.61(8) . 8_565 ?
Sc3 Sc2 C1 100.42(10) . 8_565 ?
Sc3 Sc2 C1 79.58(10) 5_656 8_565 ?
C1 Sc2 C1 41.29(15) 7_556 4_536 ?
C1 Sc2 C1 138.71(15) 3_545 4_536 ?
C1 Sc2 C1 103.9(2) 8 4_536 ?
C1 Sc2 C1 76.1(2) 4_546 4_536 ?
C2 Sc2 C1 105.56(12) . 4_536 ?
C2 Sc2 C1 76.41(12) 6 4_536 ?
C2 Sc2 C1 103.59(12) 2_656 4_536 ?
C2 Sc2 C1 74.44(12) 5_656 4_536 ?
Ru Sc2 C1 118.94(16) 7_656 4_536 ?
Ru Sc2 C1 61.06(16) 3_445 4_536 ?
Ru Sc2 C1 24.01(12) 7_646 4_536 ?
Ru Sc2 C1 155.99(12) 3_455 4_536 ?
Sc4 Sc2 C1 31.48(13) 7_546 4_536 ?
Sc4 Sc2 C1 148.52(13) 3 4_536 ?
Sc4 Sc2 C1 108.86(8) 7_556 4_536 ?
Sc4 Sc2 C1 71.14(8) 3_545 4_536 ?
Sc1 Sc2 C1 68.04(17) 3_546 4_536 ?
Sc1 Sc2 C1 111.96(17) 3_545 4_536 ?
Sc4 Sc2 C1 118.61(8) 5_656 4_536 ?
Sc4 Sc2 C1 61.39(8) . 4_536 ?
Sc3 Sc2 C1 79.58(10) . 4_536 ?
Sc3 Sc2 C1 100.42(10) 5_656 4_536 ?
C1 Sc2 C1 180.00(6) 8_565 4_536 ?
C1 Sc2 C1 76.1(2) 7_556 7_566 ?
C1 Sc2 C1 103.9(2) 3_545 7_566 ?
C1 Sc2 C1 138.71(15) 8 7_566 ?
C1 Sc2 C1 41.29(15) 4_546 7_566 ?
C2 Sc2 C1 76.41(12) . 7_566 ?
C2 Sc2 C1 105.56(12) 6 7_566 ?
C2 Sc2 C1 74.44(12) 2_656 7_566 ?
C2 Sc2 C1 103.59(12) 5_656 7_566 ?
Ru Sc2 C1 24.01(12) 7_656 7_566 ?
Ru Sc2 C1 155.99(12) 3_445 7_566 ?
Ru Sc2 C1 118.94(16) 7_646 7_566 ?
Ru Sc2 C1 61.06(16) 3_455 7_566 ?
Sc4 Sc2 C1 108.86(8) 7_546 7_566 ?
Sc4 Sc2 C1 71.14(8) 3 7_566 ?
Sc4 Sc2 C1 31.48(13) 7_556 7_566 ?
Sc4 Sc2 C1 148.52(13) 3_545 7_566 ?
Sc1 Sc2 C1 68.04(17) 3_546 7_566 ?
Sc1 Sc2 C1 111.96(17) 3_545 7_566 ?
Sc4 Sc2 C1 118.61(8) 5_656 7_566 ?
Sc4 Sc2 C1 61.39(8) . 7_566 ?
Sc3 Sc2 C1 79.58(10) . 7_566 ?
Sc3 Sc2 C1 100.42(10) 5_656 7_566 ?
C1 Sc2 C1 62.6(2) 8_565 7_566 ?
C1 Sc2 C1 117.4(2) 4_536 7_566 ?
C2 Sc3 C2 35.3(2) . 6 ?
C2 Sc3 C2 120.1(2) . 4_545 ?
C2 Sc3 C2 96.2(3) 6 4_545 ?
C2 Sc3 C2 96.2(3) . 7 ?
C2 Sc3 C2 120.1(2) 6 7 ?
C2 Sc3 C2 81.2(5) 4_545 7 ?
C2 Sc3 C1 95.6(3) . 6_565 ?
C2 Sc3 C1 118.9(2) 6 6_565 ?
C2 Sc3 C1 143.58(12) 4_545 6_565 ?
C2 Sc3 C1 88.65(12) 7 6_565 ?
C2 Sc3 C1 118.9(2) . 1_545 ?
C2 Sc3 C1 95.6(3) 6 1_545 ?
C2 Sc3 C1 88.65(12) 4_545 1_545 ?
C2 Sc3 C1 143.58(12) 7 1_545 ?
C1 Sc3 C1 79.0(4) 6_565 1_545 ?
C2 Sc3 Ru 140.9(3) . 5_655 ?
C2 Sc3 Ru 140.9(3) 6 5_655 ?
C2 Sc3 Ru 48.68(14) 4_545 5_655 ?
C2 Sc3 Ru 48.68(14) 7 5_655 ?
C1 Sc3 Ru 99.43(19) 6_565 5_655 ?
C1 Sc3 Ru 99.43(19) 1_545 5_655 ?
C2 Sc3 Ru 139.1(3) . 1_455 ?
C2 Sc3 Ru 139.1(3) 6 1_455 ?
C2 Sc3 Ru 99.6(2) 4_545 1_455 ?
C2 Sc3 Ru 99.6(2) 7 1_455 ?
C1 Sc3 Ru 47.65(14) 6_565 1_455 ?
C1 Sc3 Ru 47.65(14) 1_545 1_455 ?
Ru Sc3 Ru 73.09(5) 5_655 1_455 ?
C2 Sc3 Sc3 48.1(3) . 7 ?
C2 Sc3 Sc3 76.4(2) 6 7 ?
C2 Sc3 Sc3 105.2(3) 4_545 7 ?
C2 Sc3 Sc3 48.08(14) 7 7 ?
C1 Sc3 Sc3 93.18(19) 6_565 7 ?
C1 Sc3 Sc3 164.6(3) 1_545 7 ?
Ru Sc3 Sc3 94.95(13) 5_655 7 ?
Ru Sc3 Sc3 133.61(5) 1_455 7 ?
C2 Sc3 Sc3 76.4(2) . 7_545 ?
C2 Sc3 Sc3 48.1(3) 6 7_545 ?
C2 Sc3 Sc3 48.08(14) 4_545 7_545 ?
C2 Sc3 Sc3 105.2(3) 7 7_545 ?
C1 Sc3 Sc3 164.6(3) 6_565 7_545 ?
C1 Sc3 Sc3 93.18(19) 1_545 7_545 ?
Ru Sc3 Sc3 94.95(13) 5_655 7_545 ?
Ru Sc3 Sc3 133.61(5) 1_455 7_545 ?
Sc3 Sc3 Sc3 91.13(15) 7 7_545 ?
C2 Sc3 Sc4 48.5(3) . 7_556 ?
C2 Sc3 Sc4 76.3(2) 6 7_556 ?
C2 Sc3 Sc4 167.1(3) 4_545 7_556 ?
C2 Sc3 Sc4 93.3(2) 7 7_556 ?
C1 Sc3 Sc4 47.11(14) 6_565 7_556 ?
C1 Sc3 Sc4 102.4(3) 1_545 7_556 ?
Ru Sc3 Sc4 133.82(4) 5_655 7_556 ?
Ru Sc3 Sc4 92.87(12) 1_455 7_556 ?
Sc3 Sc3 Sc4 63.10(3) 7 7_556 ?
Sc3 Sc3 Sc4 123.56(7) 7_545 7_556 ?
C2 Sc3 Sc4 76.3(2) . 7_546 ?
C2 Sc3 Sc4 48.5(3) 6 7_546 ?
C2 Sc3 Sc4 93.3(2) 4_545 7_546 ?
C2 Sc3 Sc4 167.1(3) 7 7_546 ?
C1 Sc3 Sc4 102.4(3) 6_565 7_546 ?
C1 Sc3 Sc4 47.11(14) 1_545 7_546 ?
Ru Sc3 Sc4 133.82(4) 5_655 7_546 ?
Ru Sc3 Sc4 92.87(12) 1_455 7_546 ?
Sc3 Sc3 Sc4 123.56(7) 7 7_546 ?
Sc3 Sc3 Sc4 63.10(3) 7_545 7_546 ?
Sc4 Sc3 Sc4 89.48(14) 7_556 7_546 ?
C2 Sc3 Sc1 153.84(12) . 1_545 ?
C2 Sc3 Sc1 118.60(12) 6 1_545 ?
C2 Sc3 Sc1 47.9(2) 4_545 1_545 ?
C2 Sc3 Sc1 103.33(15) 7 1_545 ?
C1 Sc3 Sc1 102.03(15) 6_565 1_545 ?
C1 Sc3 Sc1 47.8(2) 1_545 1_545 ?
Ru Sc3 Sc1 54.68(3) 5_655 1_545 ?
Ru Sc3 Sc1 54.39(4) 1_455 1_545 ?
Sc3 Sc3 Sc1 147.62(17) 7 1_545 ?
Sc3 Sc3 Sc1 81.76(5) 7_545 1_545 ?
Sc4 Sc3 Sc1 144.95(16) 7_556 1_545 ?
Sc4 Sc3 Sc1 81.08(5) 7_546 1_545 ?
C2 Sc3 Sc1 118.60(12) . . ?
C2 Sc3 Sc1 153.84(12) 6 . ?
C2 Sc3 Sc1 103.33(15) 4_545 . ?
C2 Sc3 Sc1 47.9(2) 7 . ?
C1 Sc3 Sc1 47.8(2) 6_565 . ?
C1 Sc3 Sc1 102.03(15) 1_545 . ?
Ru Sc3 Sc1 54.68(3) 5_655 . ?
Ru Sc3 Sc1 54.39(4) 1_455 . ?
Sc3 Sc3 Sc1 81.76(5) 7 . ?
Sc3 Sc3 Sc1 147.62(17) 7_545 . ?
Sc4 Sc3 Sc1 81.08(5) 7_556 . ?
Sc4 Sc3 Sc1 144.95(16) 7_546 . ?
Sc1 Sc3 Sc1 87.53(5) 1_545 . ?
C2 Sc3 Sc4 90.3(3) . 1_554 ?
C2 Sc3 Sc4 90.3(3) 6 1_554 ?
C2 Sc3 Sc4 46.4(3) 4_545 1_554 ?
C2 Sc3 Sc4 46.4(3) 7 1_554 ?
C1 Sc3 Sc4 135.0(3) 6_565 1_554 ?
C1 Sc3 Sc4 135.0(3) 1_545 1_554 ?
Ru Sc3 Sc4 54.23(7) 5_655 1_554 ?
Ru Sc3 Sc4 127.32(8) 1_455 1_554 ?
Sc3 Sc3 Sc4 59.12(11) 7 1_554 ?
Sc3 Sc3 Sc4 59.12(11) 7_545 1_554 ?
Sc4 Sc3 Sc4 122.22(11) 7_556 1_554 ?
Sc4 Sc3 Sc4 122.22(11) 7_546 1_554 ?
Sc1 Sc3 Sc4 90.76(7) 1_545 1_554 ?
Sc1 Sc3 Sc4 90.76(7) . 1_554 ?
C2 Sc3 Sc4 89.0(3) . . ?
C2 Sc3 Sc4 89.0(3) 6 . ?
C2 Sc3 Sc4 133.9(3) 4_545 . ?
C2 Sc3 Sc4 133.9(3) 7 . ?
C1 Sc3 Sc4 45.3(3) 6_565 . ?
C1 Sc3 Sc4 45.3(3) 1_545 . ?
Ru Sc3 Sc4 126.52(8) 5_655 . ?
Ru Sc3 Sc4 53.44(7) 1_455 . ?
Sc3 Sc3 Sc4 120.46(12) 7 . ?
Sc3 Sc3 Sc4 120.46(12) 7_545 . ?
Sc4 Sc3 Sc4 57.36(11) 7_556 . ?
Sc4 Sc3 Sc4 57.36(11) 7_546 . ?
Sc1 Sc3 Sc4 89.79(7) 1_545 . ?
Sc1 Sc3 Sc4 89.79(7) . . ?
Sc4 Sc3 Sc4 179.25(8) 1_554 . ?
C2 Sc3 C2 117.84(17) . 7_545 ?
C2 Sc3 C2 87.1(2) 6 7_545 ?
C2 Sc3 C2 18.24(13) 4_545 7_545 ?
C2 Sc3 C2 99.5(4) 7 7_545 ?
C1 Sc3 C2 144.2(2) 6_565 7_545 ?
C1 Sc3 C2 73.83(13) 1_545 7_545 ?
Ru Sc3 C2 63.27(13) 5_655 7_545 ?
Ru Sc3 C2 96.50(15) 1_455 7_545 ?
Sc3 Sc3 C2 118.2(3) 7 7_545 ?
Sc3 Sc3 C2 41.44(11) 7_545 7_545 ?
Sc4 Sc3 C2 162.62(11) 7_556 7_545 ?
Sc4 Sc3 C2 75.49(17) 7_546 7_545 ?
Sc1 Sc3 C2 42.13(14) 1_545 7_545 ?
Sc1 Sc3 C2 116.26(11) . 7_545 ?
Sc4 Sc3 C2 62.0(2) 1_554 7_545 ?
Sc4 Sc3 C2 118.2(2) . 7_545 ?
C2 Sc3 C2 87.1(2) . 4 ?
C2 Sc3 C2 117.84(17) 6 4 ?
C2 Sc3 C2 99.5(4) 4_545 4 ?
C2 Sc3 C2 18.24(13) 7 4 ?
C1 Sc3 C2 73.83(13) 6_565 4 ?
C1 Sc3 C2 144.2(2) 1_545 4 ?
Ru Sc3 C2 63.27(13) 5_655 4 ?
Ru Sc3 C2 96.50(15) 1_455 4 ?
Sc3 Sc3 C2 41.44(11) 7 4 ?
Sc3 Sc3 C2 118.2(3) 7_545 4 ?
Sc4 Sc3 C2 75.49(17) 7_556 4 ?
Sc4 Sc3 C2 162.62(11) 7_546 4 ?
Sc1 Sc3 C2 116.26(11) 1_545 4 ?
Sc1 Sc3 C2 42.13(14) . 4 ?
Sc4 Sc3 C2 62.0(2) 1_554 4 ?
Sc4 Sc3 C2 118.2(2) . 4 ?
C2 Sc3 C2 117.7(4) 7_545 4 ?
C2 Sc3 C1 86.7(2) . . ?
C2 Sc3 C1 117.1(2) 6 . ?
C2 Sc3 C1 145.1(2) 4_545 . ?
C2 Sc3 C1 73.51(14) 7 . ?
C1 Sc3 C1 18.50(13) 6_565 . ?
C1 Sc3 C1 97.5(4) 1_545 . ?
Ru Sc3 C1 96.46(14) 5_655 . ?
Ru Sc3 C1 62.45(13) 1_455 . ?
Sc3 Sc3 C1 75.19(16) 7 . ?
Sc3 Sc3 C1 162.86(11) 7_545 . ?
Sc4 Sc3 C1 40.81(10) 7_556 . ?
Sc4 Sc3 C1 115.9(3) 7_546 . ?
Sc1 Sc3 C1 115.32(12) 1_545 . ?
Sc1 Sc3 C1 41.78(14) . . ?
Sc4 Sc3 C1 119.1(2) 1_554 . ?
Sc4 Sc3 C1 61.1(2) . . ?
C2 Sc3 C1 155.31(8) 7_545 . ?
C2 Sc3 C1 57.10(8) 4 . ?
C2 Sc3 C1 117.1(2) . 6 ?
C2 Sc3 C1 86.7(2) 6 6 ?
C2 Sc3 C1 73.51(14) 4_545 6 ?
C2 Sc3 C1 145.1(2) 7 6 ?
C1 Sc3 C1 97.5(4) 6_565 6 ?
C1 Sc3 C1 18.50(13) 1_545 6 ?
Ru Sc3 C1 96.46(14) 5_655 6 ?
Ru Sc3 C1 62.45(13) 1_455 6 ?
Sc3 Sc3 C1 162.86(10) 7 6 ?
Sc3 Sc3 C1 75.19(16) 7_545 6 ?
Sc4 Sc3 C1 115.9(3) 7_556 6 ?
Sc4 Sc3 C1 40.81(10) 7_546 6 ?
Sc1 Sc3 C1 41.78(14) 1_545 6 ?
Sc1 Sc3 C1 115.32(12) . 6 ?
Sc4 Sc3 C1 119.1(2) 1_554 6 ?
Sc4 Sc3 C1 61.1(2) . 6 ?
C2 Sc3 C1 57.10(8) 7_545 6 ?
C2 Sc3 C1 155.31(8) 4 6 ?
C1 Sc3 C1 116.0(4) . 6 ?
C2 Sc3 C1 54.9(2) . 4_545 ?
C2 Sc3 C1 62.1(3) 6 4_545 ?
C2 Sc3 C1 74.2(2) 4_545 4_545 ?
C2 Sc3 C1 59.77(18) 7 4_545 ?
C1 Sc3 C1 129.3(2) 6_565 4_545 ?
C1 Sc3 C1 149.2(2) 1_545 4_545 ?
Ru Sc3 C1 88.28(15) 5_655 4_545 ?
Ru Sc3 C1 158.82(12) 1_455 4_545 ?
Sc3 Sc3 C1 36.17(12) 7 4_545 ?
Sc3 Sc3 C1 56.33(11) 7_545 4_545 ?
Sc4 Sc3 C1 92.98(15) 7_556 4_545 ?
Sc4 Sc3 C1 107.53(12) 7_546 4_545 ?
Sc1 Sc3 C1 122.06(14) 1_545 4_545 ?
Sc1 Sc3 C1 106.62(10) . 4_545 ?
Sc4 Sc3 C1 35.34(13) 1_554 4_545 ?
Sc4 Sc3 C1 143.94(14) . 4_545 ?
C2 Sc3 C1 83.51(15) 7_545 4_545 ?
C2 Sc3 C1 65.42(17) 4 4_545 ?
C1 Sc3 C1 111.3(2) . 4_545 ?
C1 Sc3 C1 131.52(15) 6 4_545 ?
C2 Sc3 C1 62.1(3) . 7 ?
C2 Sc3 C1 54.9(2) 6 7 ?
C2 Sc3 C1 59.77(18) 4_545 7 ?
C2 Sc3 C1 74.2(2) 7 7 ?
C1 Sc3 C1 149.2(2) 6_565 7 ?
C1 Sc3 C1 129.3(2) 1_545 7 ?
Ru Sc3 C1 88.28(15) 5_655 7 ?
Ru Sc3 C1 158.82(12) 1_455 7 ?
Sc3 Sc3 C1 56.33(11) 7 7 ?
Sc3 Sc3 C1 36.17(12) 7_545 7 ?
Sc4 Sc3 C1 107.53(12) 7_556 7 ?
Sc4 Sc3 C1 92.98(15) 7_546 7 ?
Sc1 Sc3 C1 106.62(10) 1_545 7 ?
Sc1 Sc3 C1 122.06(14) . 7 ?
Sc4 Sc3 C1 35.34(13) 1_554 7 ?
Sc4 Sc3 C1 143.94(14) . 7 ?
C2 Sc3 C1 65.42(17) 7_545 7 ?
C2 Sc3 C1 83.51(15) 4 7 ?
C1 Sc3 C1 131.52(15) . 7 ?
C1 Sc3 C1 111.3(2) 6 7 ?
C1 Sc3 C1 20.39(15) 4_545 7 ?
C2 Sc3 C1 54.0(2) . 4_546 ?
C2 Sc3 C1 61.2(2) 6 4_546 ?
C2 Sc3 C1 148.3(2) 4_545 4_546 ?
C2 Sc3 C1 128.5(3) 7 4_546 ?
C1 Sc3 C1 59.0(2) 6_565 4_546 ?
C1 Sc3 C1 73.07(18) 1_545 4_546 ?
Ru Sc3 C1 157.88(12) 5_655 4_546 ?
Ru Sc3 C1 87.18(15) 1_455 4_546 ?
Sc3 Sc3 C1 91.50(15) 7 4_546 ?
Sc3 Sc3 C1 106.07(13) 7_545 4_546 ?
Sc4 Sc3 C1 35.13(11) 7_556 4_546 ?
Sc4 Sc3 C1 55.21(11) 7_546 4_546 ?
Sc1 Sc3 C1 120.86(13) 1_545 4_546 ?
Sc1 Sc3 C1 105.66(10) . 4_546 ?
Sc4 Sc3 C1 144.27(14) 1_554 4_546 ?
Sc4 Sc3 C1 35.01(13) . 4_546 ?
C2 Sc3 C1 130.69(19) 7_545 4_546 ?
C2 Sc3 C1 110.6(2) 4 4_546 ?
C1 Sc3 C1 64.81(17) . 4_546 ?
C1 Sc3 C1 82.66(16) 6 4_546 ?
C1 Sc3 C1 108.93(11) 4_545 4_546 ?
C1 Sc3 C1 112.74(12) 7 4_546 ?
C2 Sc3 C1 61.2(2) . 7_556 ?
C2 Sc3 C1 54.0(2) 6 7_556 ?
C2 Sc3 C1 128.5(3) 4_545 7_556 ?
C2 Sc3 C1 148.3(2) 7 7_556 ?
C1 Sc3 C1 73.07(18) 6_565 7_556 ?
C1 Sc3 C1 59.0(2) 1_545 7_556 ?
Ru Sc3 C1 157.88(12) 5_655 7_556 ?
Ru Sc3 C1 87.18(15) 1_455 7_556 ?
Sc3 Sc3 C1 106.07(13) 7 7_556 ?
Sc3 Sc3 C1 91.50(15) 7_545 7_556 ?
Sc4 Sc3 C1 55.21(11) 7_556 7_556 ?
Sc4 Sc3 C1 35.13(11) 7_546 7_556 ?
Sc1 Sc3 C1 105.66(10) 1_545 7_556 ?
Sc1 Sc3 C1 120.86(13) . 7_556 ?
Sc4 Sc3 C1 144.27(14) 1_554 7_556 ?
Sc4 Sc3 C1 35.01(13) . 7_556 ?
C2 Sc3 C1 110.6(2) 7_545 7_556 ?
C2 Sc3 C1 130.69(19) 4 7_556 ?
C1 Sc3 C1 82.66(16) . 7_556 ?
C1 Sc3 C1 64.81(17) 6 7_556 ?
C1 Sc3 C1 112.74(12) 4_545 7_556 ?
C1 Sc3 C1 108.93(11) 7 7_556 ?
C1 Sc3 C1 20.23(14) 4_546 7_556 ?
C2 Sc3 Sc1 29.1(3) . 3_545 ?
C2 Sc3 Sc1 29.1(3) 6 3_545 ?
C2 Sc3 Sc1 91.0(2) 4_545 3_545 ?
C2 Sc3 Sc1 91.0(2) 7 3_545 ?
C1 Sc3 Sc1 124.25(12) 6_565 3_545 ?
C1 Sc3 Sc1 124.25(12) 1_545 3_545 ?
Ru Sc3 Sc1 120.89(11) 5_655 3_545 ?
Ru Sc3 Sc1 166.02(11) 1_455 3_545 ?
Sc3 Sc3 Sc1 50.17(5) 7 3_545 ?
Sc3 Sc3 Sc1 50.17(5) 7_545 3_545 ?
Sc4 Sc3 Sc1 77.31(5) 7_556 3_545 ?
Sc4 Sc3 Sc1 77.31(5) 7_546 3_545 ?
Sc1 Sc3 Sc1 131.93(6) 1_545 3_545 ?
Sc1 Sc3 Sc1 131.93(6) . 3_545 ?
Sc4 Sc3 Sc1 66.67(6) 1_554 3_545 ?
Sc4 Sc3 Sc1 112.58(7) . 3_545 ?
C2 Sc3 Sc1 90.69(13) 7_545 3_545 ?
C2 Sc3 Sc1 90.69(13) 4 3_545 ?
C1 Sc3 Sc1 112.74(9) . 3_545 ?
C1 Sc3 Sc1 112.74(9) 6 3_545 ?
C1 Sc3 Sc1 34.03(12) 4_545 3_545 ?
C1 Sc3 Sc1 34.03(12) 7 3_545 ?
C1 Sc3 Sc1 79.06(13) 4_546 3_545 ?
C1 Sc3 Sc1 79.06(13) 7_556 3_545 ?
C1 Sc4 C1 35.6(2) 4_546 7_556 ?
C1 Sc4 C1 121.0(2) 4_546 1_545 ?
C1 Sc4 C1 96.8(2) 7_556 1_545 ?
C1 Sc4 C1 96.8(2) 4_546 6_565 ?
C1 Sc4 C1 121.0(2) 7_556 6_565 ?
C1 Sc4 C1 80.6(5) 1_545 6_565 ?
C1 Sc4 C2 95.7(3) 4_546 7_556 ?
C1 Sc4 C2 119.4(2) 7_556 7_556 ?
C1 Sc4 C2 142.53(12) 1_545 7_556 ?
C1 Sc4 C2 88.15(12) 6_565 7_556 ?
C1 Sc4 C2 119.4(2) 4_546 4_546 ?
C1 Sc4 C2 95.7(3) 7_556 4_546 ?
C1 Sc4 C2 88.15(12) 1_545 4_546 ?
C1 Sc4 C2 142.53(12) 6_565 4_546 ?
C2 Sc4 C2 79.3(5) 7_556 4_546 ?
C1 Sc4 Ru 143.1(3) 4_546 1_455 ?
C1 Sc4 Ru 143.1(3) 7_556 1_455 ?
C1 Sc4 Ru 49.36(13) 1_545 1_455 ?
C1 Sc4 Ru 49.36(13) 6_565 1_455 ?
C2 Sc4 Ru 96.98(19) 7_556 1_455 ?
C2 Sc4 Ru 96.98(19) 4_546 1_455 ?
C1 Sc4 Ru 141.6(3) 4_546 5_656 ?
C1 Sc4 Ru 141.6(3) 7_556 5_656 ?
C1 Sc4 Ru 96.7(2) 1_545 5_656 ?
C1 Sc4 Ru 96.7(2) 6_565 5_656 ?
C2 Sc4 Ru 49.05(13) 7_556 5_656 ?
C2 Sc4 Ru 49.05(13) 4_546 5_656 ?
Ru Sc4 Ru 67.46(5) 1_455 5_656 ?
C1 Sc4 Sc4 48.6(3) 4_546 7_556 ?
C1 Sc4 Sc4 77.2(2) 7_556 7_556 ?
C1 Sc4 Sc4 105.3(3) 1_545 7_556 ?
C1 Sc4 Sc4 48.23(14) 6_565 7_556 ?
C2 Sc4 Sc4 92.89(19) 7_556 7_556 ?
C2 Sc4 Sc4 165.4(3) 4_546 7_556 ?
Ru Sc4 Sc4 96.27(13) 1_455 7_556 ?
Ru Sc4 Sc4 132.57(5) 5_656 7_556 ?
C1 Sc4 Sc4 77.2(2) 4_546 7_546 ?
C1 Sc4 Sc4 48.6(3) 7_556 7_546 ?
C1 Sc4 Sc4 48.23(14) 1_545 7_546 ?
C1 Sc4 Sc4 105.3(3) 6_565 7_546 ?
C2 Sc4 Sc4 165.4(3) 7_556 7_546 ?
C2 Sc4 Sc4 92.89(19) 4_546 7_546 ?
Ru Sc4 Sc4 96.27(13) 1_455 7_546 ?
Ru Sc4 Sc4 132.57(5) 5_656 7_546 ?
Sc4 Sc4 Sc4 91.82(15) 7_556 7_546 ?
C1 Sc4 Sc3 48.5(3) 4_546 7_556 ?
C1 Sc4 Sc3 76.6(2) 7_556 7_556 ?
C1 Sc4 Sc3 167.7(3) 1_545 7_556 ?
C1 Sc4 Sc3 93.8(2) 6_565 7_556 ?
C2 Sc4 Sc3 47.23(14) 7_556 7_556 ?
C2 Sc4 Sc3 102.7(3) 4_546 7_556 ?
Ru Sc4 Sc3 133.13(3) 1_455 7_556 ?
Ru Sc4 Sc3 94.82(12) 5_656 7_556 ?
Sc4 Sc4 Sc3 63.40(3) 7_556 7_556 ?
Sc4 Sc4 Sc3 124.29(7) 7_546 7_556 ?
C1 Sc4 Sc3 76.6(2) 4_546 7_546 ?
C1 Sc4 Sc3 48.5(3) 7_556 7_546 ?
C1 Sc4 Sc3 93.8(2) 1_545 7_546 ?
C1 Sc4 Sc3 167.7(3) 6_565 7_546 ?
C2 Sc4 Sc3 102.7(3) 7_556 7_546 ?
C2 Sc4 Sc3 47.23(14) 4_546 7_546 ?
Ru Sc4 Sc3 133.13(3) 1_455 7_546 ?
Ru Sc4 Sc3 94.82(12) 5_656 7_546 ?
Sc4 Sc4 Sc3 124.29(7) 7_556 7_546 ?
Sc4 Sc4 Sc3 63.40(3) 7_546 7_546 ?
Sc3 Sc4 Sc3 89.48(14) 7_556 7_546 ?
C1 Sc4 Sc2 154.30(12) 4_546 3_445 ?
C1 Sc4 Sc2 118.67(12) 7_556 3_445 ?
C1 Sc4 Sc2 47.4(2) 1_545 3_445 ?
C1 Sc4 Sc2 102.33(15) 6_565 3_445 ?
C2 Sc4 Sc2 101.85(15) 7_556 3_445 ?
C2 Sc4 Sc2 47.7(2) 4_546 3_445 ?
Ru Sc4 Sc2 52.97(3) 1_455 3_445 ?
Ru Sc4 Sc2 52.82(3) 5_656 3_445 ?
Sc4 Sc4 Sc2 146.93(17) 7_556 3_445 ?
Sc4 Sc4 Sc2 81.33(5) 7_546 3_445 ?
Sc3 Sc4 Sc2 144.91(16) 7_556 3_445 ?
Sc3 Sc4 Sc2 81.33(5) 7_546 3_445 ?
C1 Sc4 Sc2 118.67(12) 4_546 3_455 ?
C1 Sc4 Sc2 154.30(12) 7_556 3_455 ?
C1 Sc4 Sc2 102.33(14) 1_545 3_455 ?
C1 Sc4 Sc2 47.4(2) 6_565 3_455 ?
C2 Sc4 Sc2 47.7(2) 7_556 3_455 ?
C2 Sc4 Sc2 101.85(15) 4_546 3_455 ?
Ru Sc4 Sc2 52.97(3) 1_455 3_455 ?
Ru Sc4 Sc2 52.82(3) 5_656 3_455 ?
Sc4 Sc4 Sc2 81.33(5) 7_556 3_455 ?
Sc4 Sc4 Sc2 146.93(17) 7_546 3_455 ?
Sc3 Sc4 Sc2 81.33(5) 7_556 3_455 ?
Sc3 Sc4 Sc2 144.91(16) 7_546 3_455 ?
Sc2 Sc4 Sc2 87.00(5) 3_445 3_455 ?
C1 Sc4 Sc3 89.9(3) 4_546 1_556 ?
C1 Sc4 Sc3 89.9(3) 7_556 1_556 ?
C1 Sc4 Sc3 133.4(3) 1_545 1_556 ?
C1 Sc4 Sc3 133.4(3) 6_565 1_556 ?
C2 Sc4 Sc3 45.2(3) 7_556 1_556 ?
C2 Sc4 Sc3 45.2(3) 4_546 1_556 ?
Ru Sc4 Sc3 122.90(9) 1_455 1_556 ?
Ru Sc4 Sc3 55.44(7) 5_656 1_556 ?
Sc4 Sc4 Sc3 121.18(12) 7_556 1_556 ?
Sc4 Sc4 Sc3 121.18(12) 7_546 1_556 ?
Sc3 Sc4 Sc3 57.78(11) 7_556 1_556 ?
Sc3 Sc4 Sc3 57.78(11) 7_546 1_556 ?
Sc2 Sc4 Sc3 89.29(7) 3_445 1_556 ?
Sc2 Sc4 Sc3 89.29(7) 3_455 1_556 ?
C1 Sc4 Sc3 90.8(3) 4_546 . ?
C1 Sc4 Sc3 90.8(3) 7_556 . ?
C1 Sc4 Sc3 46.3(3) 1_545 . ?
C1 Sc4 Sc3 46.3(3) 6_565 . ?
C2 Sc4 Sc3 134.4(3) 7_556 . ?
C2 Sc4 Sc3 134.4(3) 4_546 . ?
Ru Sc4 Sc3 56.35(8) 1_455 . ?
Ru Sc4 Sc3 123.81(8) 5_656 . ?
Sc4 Sc4 Sc3 59.23(11) 7_556 . ?
Sc4 Sc4 Sc3 59.23(11) 7_546 . ?
Sc3 Sc4 Sc3 122.64(11) 7_556 . ?
Sc3 Sc4 Sc3 122.64(11) 7_546 . ?
Sc2 Sc4 Sc3 90.17(7) 3_445 . ?
Sc2 Sc4 Sc3 90.17(7) 3_455 . ?
Sc3 Sc4 Sc3 179.25(8) 1_556 . ?
C1 Sc4 C1 87.4(2) 4_546 . ?
C1 Sc4 C1 118.48(16) 7_556 . ?
C1 Sc4 C1 99.0(4) 1_545 . ?
C1 Sc4 C1 18.43(13) 6_565 . ?
C2 Sc4 C1 73.35(13) 7_556 . ?
C2 Sc4 C1 143.6(2) 4_546 . ?
Ru Sc4 C1 63.68(12) 1_455 . ?
Ru Sc4 C1 94.56(14) 5_656 . ?
Sc4 Sc4 C1 41.32(11) 7_556 . ?
Sc4 Sc4 C1 118.5(3) 7_546 . ?
Sc3 Sc4 C1 75.73(17) 7_556 . ?
Sc3 Sc4 C1 163.09(12) 7_546 . ?
Sc2 Sc4 C1 115.51(11) 3_445 . ?
Sc2 Sc4 C1 41.74(14) 3_455 . ?
Sc3 Sc4 C1 117.9(2) 1_556 . ?
Sc3 Sc4 C1 61.9(2) . . ?
C1 Sc4 C1 118.48(16) 4_546 6 ?
C1 Sc4 C1 87.4(2) 7_556 6 ?
C1 Sc4 C1 18.43(13) 1_545 6 ?
C1 Sc4 C1 99.0(4) 6_565 6 ?
C2 Sc4 C1 143.6(2) 7_556 6 ?
C2 Sc4 C1 73.35(13) 4_546 6 ?
Ru Sc4 C1 63.68(12) 1_455 6 ?
Ru Sc4 C1 94.56(14) 5_656 6 ?
Sc4 Sc4 C1 118.5(3) 7_556 6 ?
Sc4 Sc4 C1 41.32(11) 7_546 6 ?
Sc3 Sc4 C1 163.09(11) 7_556 6 ?
Sc3 Sc4 C1 75.73(17) 7_546 6 ?
Sc2 Sc4 C1 41.74(14) 3_445 6 ?
Sc2 Sc4 C1 115.51(11) 3_455 6 ?
Sc3 Sc4 C1 117.9(2) 1_556 6 ?
Sc3 Sc4 C1 61.9(2) . 6 ?
C1 Sc4 C1 117.5(4) . 6 ?
C1 Sc4 C2 86.8(2) 4_546 4_556 ?
C1 Sc4 C2 117.55(19) 7_556 4_556 ?
C1 Sc4 C2 144.2(2) 1_545 4_556 ?
C1 Sc4 C2 73.35(14) 6_565 4_556 ?
C2 Sc4 C2 18.33(13) 7_556 4_556 ?
C2 Sc4 C2 97.7(4) 4_546 4_556 ?
Ru Sc4 C2 94.80(14) 1_455 4_556 ?
Ru Sc4 C2 63.18(13) 5_656 4_556 ?
Sc4 Sc4 C2 75.00(17) 7_556 4_556 ?
Sc4 Sc4 C2 163.64(11) 7_546 4_556 ?
Sc3 Sc4 C2 40.97(11) 7_556 4_556 ?
Sc3 Sc4 C2 116.0(3) 7_546 4_556 ?
Sc2 Sc4 C2 115.00(12) 3_445 4_556 ?
Sc2 Sc4 C2 41.84(14) 3_455 4_556 ?
Sc3 Sc4 C2 61.0(2) 1_556 4_556 ?
Sc3 Sc4 C2 118.8(2) . 4_556 ?
C1 Sc4 C2 56.87(8) . 4_556 ?
C1 Sc4 C2 154.59(8) 6 4_556 ?
C1 Sc4 C2 117.6(2) 4_546 7_546 ?
C1 Sc4 C2 86.8(2) 7_556 7_546 ?
C1 Sc4 C2 73.35(14) 1_545 7_546 ?
C1 Sc4 C2 144.2(2) 6_565 7_546 ?
C2 Sc4 C2 97.7(4) 7_556 7_546 ?
C2 Sc4 C2 18.33(13) 4_546 7_546 ?
Ru Sc4 C2 94.80(14) 1_455 7_546 ?
Ru Sc4 C2 63.18(13) 5_656 7_546 ?
Sc4 Sc4 C2 163.64(11) 7_556 7_546 ?
Sc4 Sc4 C2 75.00(17) 7_546 7_546 ?
Sc3 Sc4 C2 116.0(3) 7_556 7_546 ?
Sc3 Sc4 C2 40.97(11) 7_546 7_546 ?
Sc2 Sc4 C2 41.84(14) 3_445 7_546 ?
Sc2 Sc4 C2 115.00(12) 3_455 7_546 ?
Sc3 Sc4 C2 61.0(2) 1_556 7_546 ?
Sc3 Sc4 C2 118.8(2) . 7_546 ?
C1 Sc4 C2 154.59(8) . 7_546 ?
C1 Sc4 C2 56.87(8) 6 7_546 ?
C2 Sc4 C2 116.0(4) 4_556 7_546 ?
C1 Sc4 C2 55.1(2) 4_546 . ?
C1 Sc4 C2 62.4(2) 7_556 . ?
C1 Sc4 C2 74.44(19) 1_545 . ?
C1 Sc4 C2 60.22(18) 6_565 . ?
C2 Sc4 C2 129.3(2) 7_556 . ?
C2 Sc4 C2 149.2(2) 4_546 . ?
Ru Sc4 C2 90.70(15) 1_455 . ?
Ru Sc4 C2 156.03(13) 5_656 . ?
Sc4 Sc4 C2 36.44(12) 7_556 . ?
Sc4 Sc4 C2 56.57(11) 7_546 . ?
Sc3 Sc4 C2 93.27(15) 7_556 . ?
Sc3 Sc4 C2 107.80(12) 7_546 . ?
Sc2 Sc4 C2 121.80(14) 3_445 . ?
Sc2 Sc4 C2 106.49(10) 3_455 . ?
Sc3 Sc4 C2 145.06(14) 1_556 . ?
Sc3 Sc4 C2 35.66(13) . . ?
C1 Sc4 C2 65.72(17) . . ?
C1 Sc4 C2 83.72(15) 6 . ?
C2 Sc4 C2 111.4(2) 4_556 . ?
C2 Sc4 C2 131.58(15) 7_546 . ?
C1 Sc4 C2 62.4(2) 4_546 6 ?
C1 Sc4 C2 55.1(2) 7_556 6 ?
C1 Sc4 C2 60.22(18) 1_545 6 ?
C1 Sc4 C2 74.44(19) 6_565 6 ?
C2 Sc4 C2 149.2(2) 7_556 6 ?
C2 Sc4 C2 129.3(2) 4_546 6 ?
Ru Sc4 C2 90.70(15) 1_455 6 ?
Ru Sc4 C2 156.03(13) 5_656 6 ?
Sc4 Sc4 C2 56.57(11) 7_556 6 ?
Sc4 Sc4 C2 36.44(12) 7_546 6 ?
Sc3 Sc4 C2 107.80(12) 7_556 6 ?
Sc3 Sc4 C2 93.27(15) 7_546 6 ?
Sc2 Sc4 C2 106.49(10) 3_445 6 ?
Sc2 Sc4 C2 121.80(14) 3_455 6 ?
Sc3 Sc4 C2 145.06(14) 1_556 6 ?
Sc3 Sc4 C2 35.66(13) . 6 ?
C1 Sc4 C2 83.72(15) . 6 ?
C1 Sc4 C2 65.72(17) 6 6 ?
C2 Sc4 C2 131.58(15) 4_556 6 ?
C2 Sc4 C2 111.4(2) 7_546 6 ?
C2 Sc4 C2 20.34(15) . 6 ?
C1 Sc4 C2 54.6(2) 4_546 1_556 ?
C1 Sc4 C2 61.9(2) 7_556 1_556 ?
C1 Sc4 C2 148.90(19) 1_545 1_556 ?
C1 Sc4 C2 129.0(3) 6_565 1_556 ?
C2 Sc4 C2 59.0(2) 7_556 1_556 ?
C2 Sc4 C2 73.02(19) 4_546 1_556 ?
Ru Sc4 C2 154.91(13) 1_455 1_556 ?
Ru Sc4 C2 89.45(15) 5_656 1_556 ?
Sc4 Sc4 C2 92.35(15) 7_556 1_556 ?
Sc4 Sc4 C2 106.99(14) 7_546 1_556 ?
Sc3 Sc4 C2 35.24(11) 7_556 1_556 ?
Sc3 Sc4 C2 55.22(11) 7_546 1_556 ?
Sc2 Sc4 C2 120.64(14) 3_445 1_556 ?
Sc2 Sc4 C2 105.59(10) 3_455 1_556 ?
Sc3 Sc4 C2 35.29(13) 1_556 1_556 ?
Sc3 Sc4 C2 145.43(14) . 1_556 ?
C1 Sc4 C2 110.9(2) . 1_556 ?
C1 Sc4 C2 130.95(18) 6 1_556 ?
C2 Sc4 C2 64.77(17) 4_556 1_556 ?
C2 Sc4 C2 82.56(17) 7_546 1_556 ?
C2 Sc4 C2 109.77(12) . 1_556 ?
C2 Sc4 C2 113.58(12) 6 1_556 ?
C1 Sc4 C2 61.9(2) 4_546 6_556 ?
C1 Sc4 C2 54.6(2) 7_556 6_556 ?
C1 Sc4 C2 129.0(3) 1_545 6_556 ?
C1 Sc4 C2 148.90(19) 6_565 6_556 ?
C2 Sc4 C2 73.02(19) 7_556 6_556 ?
C2 Sc4 C2 59.0(2) 4_546 6_556 ?
Ru Sc4 C2 154.91(13) 1_455 6_556 ?
Ru Sc4 C2 89.45(15) 5_656 6_556 ?
Sc4 Sc4 C2 106.99(14) 7_556 6_556 ?
Sc4 Sc4 C2 92.35(15) 7_546 6_556 ?
Sc3 Sc4 C2 55.22(11) 7_556 6_556 ?
Sc3 Sc4 C2 35.24(11) 7_546 6_556 ?
Sc2 Sc4 C2 105.59(10) 3_445 6_556 ?
Sc2 Sc4 C2 120.64(14) 3_455 6_556 ?
Sc3 Sc4 C2 35.29(13) 1_556 6_556 ?
Sc3 Sc4 C2 145.43(14) . 6_556 ?
C1 Sc4 C2 130.95(18) . 6_556 ?
C1 Sc4 C2 110.9(2) 6 6_556 ?
C2 Sc4 C2 82.56(17) 4_556 6_556 ?
C2 Sc4 C2 64.77(17) 7_546 6_556 ?
C2 Sc4 C2 113.58(12) . 6_556 ?
C2 Sc4 C2 109.77(12) 6 6_556 ?
C2 Sc4 C2 20.15(15) 1_556 6_556 ?
C1 Sc4 Sc2 29.2(3) 4_546 . ?
C1 Sc4 Sc2 29.2(3) 7_556 . ?
C1 Sc4 Sc2 91.7(2) 1_545 . ?
C1 Sc4 Sc2 91.7(2) 6_565 . ?
C2 Sc4 Sc2 124.44(12) 7_556 . ?
C2 Sc4 Sc2 124.44(12) 4_546 . ?
Ru Sc4 Sc2 123.62(11) 1_455 . ?
Ru Sc4 Sc2 168.92(11) 5_656 . ?
Sc4 Sc4 Sc2 50.75(5) 7_556 . ?
Sc4 Sc4 Sc2 50.75(5) 7_546 . ?
Sc3 Sc4 Sc2 77.41(5) 7_556 . ?
Sc3 Sc4 Sc2 77.41(5) 7_546 . ?
Sc2 Sc4 Sc2 132.08(5) 3_445 . ?
Sc2 Sc4 Sc2 132.08(5) 3_455 . ?
Sc3 Sc4 Sc2 113.48(7) 1_556 . ?
Sc3 Sc4 Sc2 67.27(6) . . ?
C1 Sc4 Sc2 91.18(13) . . ?
C1 Sc4 Sc2 91.18(13) 6 . ?
C2 Sc4 Sc2 112.91(10) 4_556 . ?
C2 Sc4 Sc2 112.91(9) 7_546 . ?
C2 Sc4 Sc2 34.27(12) . . ?
C2 Sc4 Sc2 34.27(12) 6 . ?
C2 Sc4 Sc2 79.64(13) 1_556 . ?
C2 Sc4 Sc2 79.64(13) 6_556 . ?
C1 Ru C1 87.3(3) 6_665 1_645 ?
C1 Ru C2 176.05(13) 6_665 3_545 ?
C1 Ru C2 92.56(13) 1_645 3_545 ?
C1 Ru C2 92.56(13) 6_665 8 ?
C1 Ru C2 176.05(13) 1_645 8 ?
C2 Ru C2 87.3(3) 3_545 8 ?
C1 Ru Sc2 56.8(3) 6_665 3 ?
C1 Ru Sc2 125.6(3) 1_645 3 ?
C2 Ru Sc2 125.9(3) 3_545 3 ?
C2 Ru Sc2 57.1(3) 8 3 ?
C1 Ru Sc2 125.6(3) 6_665 3_545 ?
C1 Ru Sc2 56.8(3) 1_645 3_545 ?
C2 Ru Sc2 57.1(3) 3_545 3_545 ?
C2 Ru Sc2 125.9(3) 8 3_545 ?
Sc2 Ru Sc2 109.74(2) 3 3_545 ?
C1 Ru Sc4 54.1(3) 6_665 1_655 ?
C1 Ru Sc4 54.1(3) 1_645 1_655 ?
C2 Ru Sc4 128.6(3) 3_545 1_655 ?
C2 Ru Sc4 128.6(3) 8 1_655 ?
Sc2 Ru Sc4 71.54(4) 3 1_655 ?
Sc2 Ru Sc4 71.54(4) 3_545 1_655 ?
C1 Ru Sc1 121.7(3) 6_665 1_645 ?
C1 Ru Sc1 55.5(3) 1_645 1_645 ?
C2 Ru Sc1 55.4(3) 3_545 1_645 ?
C2 Ru Sc1 121.6(3) 8 1_645 ?
Sc2 Ru Sc1 177.392(14) 3 1_645 ?
Sc2 Ru Sc1 72.860(19) 3_545 1_645 ?
Sc4 Ru Sc1 109.56(5) 1_655 1_645 ?
C1 Ru Sc1 55.5(3) 6_665 1_655 ?
C1 Ru Sc1 121.7(3) 1_645 1_655 ?
C2 Ru Sc1 121.6(3) 3_545 1_655 ?
C2 Ru Sc1 55.4(3) 8 1_655 ?
Sc2 Ru Sc1 72.860(19) 3 1_655 ?
Sc2 Ru Sc1 177.392(14) 3_545 1_655 ?
Sc4 Ru Sc1 109.56(5) 1_655 1_655 ?
Sc1 Ru Sc1 104.54(2) 1_645 1_655 ?
C1 Ru Sc4 128.0(3) 6_665 5_656 ?
C1 Ru Sc4 128.0(3) 1_645 5_656 ?
C2 Ru Sc4 54.7(3) 3_545 5_656 ?
C2 Ru Sc4 54.7(3) 8 5_656 ?
Sc2 Ru Sc4 71.20(4) 3 5_656 ?
Sc2 Ru Sc4 71.20(4) 3_545 5_656 ?
Sc4 Ru Sc4 112.54(5) 1_655 5_656 ?
Sc1 Ru Sc4 110.17(4) 1_645 5_656 ?
Sc1 Ru Sc4 110.17(4) 1_655 5_656 ?
C1 Ru Sc3 124.4(3) 6_665 5_655 ?
C1 Ru Sc3 124.4(3) 1_645 5_655 ?
C2 Ru Sc3 52.8(3) 3_545 5_655 ?
C2 Ru Sc3 52.8(3) 8 5_655 ?
Sc2 Ru Sc3 109.90(4) 3 5_655 ?
Sc2 Ru Sc3 109.90(4) 3_545 5_655 ?
Sc4 Ru Sc3 177.12(4) 1_655 5_655 ?
Sc1 Ru Sc3 68.90(4) 1_645 5_655 ?
Sc1 Ru Sc3 68.90(4) 1_655 5_655 ?
Sc4 Ru Sc3 70.34(5) 5_656 5_655 ?
C1 Ru Sc3 53.3(3) 6_665 1_655 ?
C1 Ru Sc3 53.3(3) 1_645 1_655 ?
C2 Ru Sc3 123.8(3) 3_545 1_655 ?
C2 Ru Sc3 123.8(3) 8 1_655 ?
Sc2 Ru Sc3 110.17(4) 3 1_655 ?
Sc2 Ru Sc3 110.17(4) 3_545 1_655 ?
Sc4 Ru Sc3 70.21(5) 1_655 1_655 ?
Sc1 Ru Sc3 68.36(4) 1_645 1_655 ?
Sc1 Ru Sc3 68.36(4) 1_655 1_655 ?
Sc4 Ru Sc3 177.25(4) 5_656 1_655 ?
Sc3 Ru Sc3 106.91(5) 5_655 1_655 ?
C1 Ru Ru 91.8(4) 6_665 5_756 ?
C1 Ru Ru 91.8(4) 1_645 5_756 ?
C2 Ru Ru 92.2(4) 3_545 5_756 ?
C2 Ru Ru 92.2(4) 8 5_756 ?
Sc2 Ru Ru 54.872(12) 3 5_756 ?
Sc2 Ru Ru 54.872(12) 3_545 5_756 ?
Sc4 Ru Ru 56.61(8) 1_655 5_756 ?
Sc1 Ru Ru 127.732(12) 1_645 5_756 ?
Sc1 Ru Ru 127.732(12) 1_655 5_756 ?
Sc4 Ru Ru 55.93(7) 5_656 5_756 ?
Sc3 Ru Ru 126.27(8) 5_655 5_756 ?
Sc3 Ru Ru 126.82(9) 1_655 5_756 ?
C1 Ru C2 161.90(16) 6_665 8_545 ?
C1 Ru C2 74.76(14) 1_645 8_545 ?
C2 Ru C2 17.84(13) 3_545 8_545 ?
C2 Ru C2 105.11(17) 8 8_545 ?
Sc2 Ru C2 137.1(2) 3 8_545 ?
Sc2 Ru C2 45.2(2) 3_545 8_545 ?
Sc4 Ru C2 114.32(16) 1_655 8_545 ?
Sc1 Ru C2 44.8(2) 1_645 8_545 ?
Sc1 Ru C2 132.9(2) 1_655 8_545 ?
Sc4 Ru C2 67.60(17) 5_656 8_545 ?
Sc3 Ru C2 66.47(17) 5_655 8_545 ?
Sc3 Ru C2 111.51(17) 1_655 8_545 ?
Ru Ru C2 91.4(2) 5_756 8_545 ?
C1 Ru C2 74.76(14) 6_665 3 ?
C1 Ru C2 161.90(16) 1_645 3 ?
C2 Ru C2 105.11(17) 3_545 3 ?
C2 Ru C2 17.84(13) 8 3 ?
Sc2 Ru C2 45.2(2) 3 3 ?
Sc2 Ru C2 137.1(2) 3_545 3 ?
Sc4 Ru C2 114.32(16) 1_655 3 ?
Sc1 Ru C2 132.9(2) 1_645 3 ?
Sc1 Ru C2 44.8(2) 1_655 3 ?
Sc4 Ru C2 67.60(17) 5_656 3 ?
Sc3 Ru C2 66.47(17) 5_655 3 ?
Sc3 Ru C2 111.51(17) 1_655 3 ?
Ru Ru C2 91.4(2) 5_756 3 ?
C2 Ru C2 122.96(17) 8_545 3 ?
C1 Ru C1 17.98(13) 6_665 1_655 ?
C1 Ru C1 105.32(17) 1_645 1_655 ?
C2 Ru C1 161.70(16) 3_545 1_655 ?
C2 Ru C1 74.62(14) 8 1_655 ?
Sc2 Ru C1 44.9(2) 3 1_655 ?
Sc2 Ru C1 137.0(2) 3_545 1_655 ?
Sc4 Ru C1 67.36(16) 1_655 1_655 ?
Sc1 Ru C1 133.0(2) 1_645 1_655 ?
Sc1 Ru C1 44.8(2) 1_655 1_655 ?
Sc4 Ru C1 113.85(16) 5_656 1_655 ?
Sc3 Ru C1 111.74(17) 5_655 1_655 ?
Sc3 Ru C1 66.92(17) 1_655 1_655 ?
Ru Ru C1 91.2(2) 5_756 1_655 ?
C2 Ru C1 177.40(9) 8_545 1_655 ?
C2 Ru C1 56.80(8) 3 1_655 ?
C1 Ru C1 105.32(17) 6_665 6_655 ?
C1 Ru C1 17.98(13) 1_645 6_655 ?
C2 Ru C1 74.62(14) 3_545 6_655 ?
C2 Ru C1 161.70(16) 8 6_655 ?
Sc2 Ru C1 137.0(2) 3 6_655 ?
Sc2 Ru C1 44.9(2) 3_545 6_655 ?
Sc4 Ru C1 67.36(16) 1_655 6_655 ?
Sc1 Ru C1 44.8(2) 1_645 6_655 ?
Sc1 Ru C1 133.0(2) 1_655 6_655 ?
Sc4 Ru C1 113.85(16) 5_656 6_655 ?
Sc3 Ru C1 111.74(17) 5_655 6_655 ?
Sc3 Ru C1 66.92(17) 1_655 6_655 ?
Ru Ru C1 91.2(2) 5_756 6_655 ?
C2 Ru C1 56.80(8) 8_545 6_655 ?
C2 Ru C1 177.40(9) 3 6_655 ?
C1 Ru C1 123.30(17) 1_655 6_655 ?
C1 Ru Ru 88.1(4) 6_665 5_755 ?
C1 Ru Ru 88.1(4) 1_645 5_755 ?
C2 Ru Ru 88.0(4) 3_545 5_755 ?
C2 Ru Ru 88.0(4) 8 5_755 ?
Sc2 Ru Ru 125.127(13) 3 5_755 ?
Sc2 Ru Ru 125.127(12) 3_545 5_755 ?
Sc4 Ru Ru 123.16(9) 1_655 5_755 ?
Sc1 Ru Ru 52.268(12) 1_645 5_755 ?
Sc1 Ru Ru 52.268(12) 1_655 5_755 ?
Sc4 Ru Ru 124.30(8) 5_656 5_755 ?
Sc3 Ru Ru 53.96(7) 5_655 5_755 ?
Sc3 Ru Ru 52.95(7) 1_655 5_755 ?
Ru Ru Ru 179.77(8) 5_756 5_755 ?
C2 Ru Ru 88.7(2) 8_545 5_755 ?
C2 Ru Ru 88.7(2) 3 5_755 ?
C1 Ru Ru 88.7(2) 1_655 5_755 ?
C1 Ru Ru 88.7(2) 6_655 5_755 ?
C1 Ru C1 92.9(3) 6_665 5_666 ?
C1 Ru C1 126.2(3) 1_645 5_666 ?
C2 Ru C1 90.3(3) 3_545 5_666 ?
C2 Ru C1 57.8(3) 8 5_666 ?
Sc2 Ru C1 37.44(8) 3 5_666 ?
Sc2 Ru C1 81.05(11) 3_545 5_666 ?
Sc4 Ru C1 83.51(14) 1_655 5_666 ?
Sc1 Ru C1 144.55(8) 1_645 5_666 ?
Sc1 Ru C1 101.38(11) 1_655 5_666 ?
Sc4 Ru C1 36.82(9) 5_656 5_666 ?
Sc3 Ru C1 99.14(14) 5_655 5_666 ?
Sc3 Ru C1 145.23(9) 1_655 5_666 ?
Ru Ru C1 34.40(13) 5_756 5_666 ?
C2 Ru C1 99.7(2) 8_545 5_666 ?
C2 Ru C1 58.87(15) 3 5_666 ?
C1 Ru C1 82.4(2) 1_655 5_666 ?
C1 Ru C1 123.64(14) 6_655 5_666 ?
Ru Ru C1 145.77(13) 5_755 5_666 ?
C1 Ru C1 126.2(3) 6_665 2_646 ?
C1 Ru C1 92.9(3) 1_645 2_646 ?
C2 Ru C1 57.8(3) 3_545 2_646 ?
C2 Ru C1 90.3(3) 8 2_646 ?
Sc2 Ru C1 81.05(11) 3 2_646 ?
Sc2 Ru C1 37.44(8) 3_545 2_646 ?
Sc4 Ru C1 83.51(14) 1_655 2_646 ?
Sc1 Ru C1 101.38(12) 1_645 2_646 ?
Sc1 Ru C1 144.55(8) 1_655 2_646 ?
Sc4 Ru C1 36.82(9) 5_656 2_646 ?
Sc3 Ru C1 99.14(14) 5_655 2_646 ?
Sc3 Ru C1 145.23(9) 1_655 2_646 ?
Ru Ru C1 34.40(13) 5_756 2_646 ?
C2 Ru C1 58.87(15) 8_545 2_646 ?
C2 Ru C1 99.7(2) 3 2_646 ?
C1 Ru C1 123.64(14) 1_655 2_646 ?
C1 Ru C1 82.4(2) 6_655 2_646 ?
Ru Ru C1 145.77(14) 5_755 2_646 ?
C1 Ru C1 45.9(2) 5_666 2_646 ?
C1 Ru C2 57.4(3) 6_665 7_656 ?
C1 Ru C2 90.0(3) 1_645 7_656 ?
C2 Ru C2 126.6(3) 3_545 7_656 ?
C2 Ru C2 93.3(3) 8 7_656 ?
Sc2 Ru C2 37.46(7) 3 7_656 ?
Sc2 Ru C2 81.03(11) 3_545 7_656 ?
Sc4 Ru C2 37.32(10) 1_655 7_656 ?
Sc1 Ru C2 144.34(8) 1_645 7_656 ?
Sc1 Ru C2 101.28(11) 1_655 7_656 ?
Sc4 Ru C2 82.88(14) 5_656 7_656 ?
Sc3 Ru C2 144.84(9) 5_655 7_656 ?
Sc3 Ru C2 99.65(14) 1_655 7_656 ?
Ru Ru C2 34.38(13) 5_756 7_656 ?
C2 Ru C2 123.92(15) 8_545 7_656 ?
C2 Ru C2 82.7(2) 3 7_656 ?
C1 Ru C2 58.66(15) 1_655 7_656 ?
C1 Ru C2 99.6(2) 6_655 7_656 ?
Ru Ru C2 145.45(14) 5_755 7_656 ?
C1 Ru C2 48.21(7) 5_666 7_656 ?
C1 Ru C2 68.78(7) 2_646 7_656 ?
C1 Ru C2 90.0(3) 6_665 4_646 ?
C1 Ru C2 57.4(3) 1_645 4_646 ?
C2 Ru C2 93.3(3) 3_545 4_646 ?
C2 Ru C2 126.6(3) 8 4_646 ?
Sc2 Ru C2 81.03(11) 3 4_646 ?
Sc2 Ru C2 37.46(7) 3_545 4_646 ?
Sc4 Ru C2 37.32(10) 1_655 4_646 ?
Sc1 Ru C2 101.28(11) 1_645 4_646 ?
Sc1 Ru C2 144.34(8) 1_655 4_646 ?
Sc4 Ru C2 82.88(14) 5_656 4_646 ?
Sc3 Ru C2 144.84(9) 5_655 4_646 ?
Sc3 Ru C2 99.65(14) 1_655 4_646 ?
Ru Ru C2 34.38(13) 5_756 4_646 ?
C2 Ru C2 82.7(2) 8_545 4_646 ?
C2 Ru C2 123.92(15) 3 4_646 ?
C1 Ru C2 99.6(2) 1_655 4_646 ?
C1 Ru C2 58.66(15) 6_655 4_646 ?
Ru Ru C2 145.45(14) 5_755 4_646 ?
C1 Ru C2 68.78(7) 5_666 4_646 ?
C1 Ru C2 48.21(7) 2_646 4_646 ?
C2 Ru C2 45.91(19) 7_656 4_646 ?
C1 Ru C1 121.1(3) 6_665 2_645 ?
C1 Ru C1 89.8(3) 1_645 2_645 ?
C2 Ru C1 55.0(3) 3_545 2_645 ?
C2 Ru C1 86.9(3) 8 2_645 ?
Sc2 Ru C1 142.31(8) 3 2_645 ?
Sc2 Ru C1 100.10(11) 3_545 2_645 ?
Sc4 Ru C1 142.04(10) 1_655 2_645 ?
Sc1 Ru C1 35.82(7) 1_645 2_645 ?
Sc1 Ru C1 77.56(11) 1_655 2_645 ?
Sc4 Ru C1 98.45(13) 5_656 2_645 ?
Sc3 Ru C1 35.72(9) 5_655 2_645 ?
Sc3 Ru C1 79.00(13) 1_655 2_645 ?
Ru Ru C1 147.14(13) 5_756 2_645 ?
C2 Ru C1 57.45(16) 8_545 2_645 ?
C2 Ru C1 97.1(2) 3 2_645 ?
C1 Ru C1 119.97(15) 1_655 2_645 ?
C1 Ru C1 80.6(2) 6_655 2_645 ?
Ru Ru C1 33.02(12) 5_755 2_645 ?
C1 Ru C1 132.89(13) 5_666 2_645 ?
C1 Ru C1 112.75(12) 2_646 2_645 ?
C2 Ru C1 178.47(11) 7_656 2_645 ?
C2 Ru C1 134.91(15) 4_646 2_645 ?
C1 Ru C1 89.8(3) 6_665 5_665 ?
C1 Ru C1 121.1(3) 1_645 5_665 ?
C2 Ru C1 86.9(3) 3_545 5_665 ?
C2 Ru C1 55.0(3) 8 5_665 ?
Sc2 Ru C1 100.10(11) 3 5_665 ?
Sc2 Ru C1 142.31(8) 3_545 5_665 ?
Sc4 Ru C1 142.04(10) 1_655 5_665 ?
Sc1 Ru C1 77.56(11) 1_645 5_665 ?
Sc1 Ru C1 35.82(7) 1_655 5_665 ?
Sc4 Ru C1 98.45(13) 5_656 5_665 ?
Sc3 Ru C1 35.72(9) 5_655 5_665 ?
Sc3 Ru C1 79.00(13) 1_655 5_665 ?
Ru Ru C1 147.14(13) 5_756 5_665 ?
C2 Ru C1 97.1(2) 8_545 5_665 ?
C2 Ru C1 57.45(16) 3 5_665 ?
C1 Ru C1 80.6(2) 1_655 5_665 ?
C1 Ru C1 119.97(15) 6_655 5_665 ?
Ru Ru C1 33.02(12) 5_755 5_665 ?
C1 Ru C1 112.75(12) 5_666 5_665 ?
C1 Ru C1 132.89(13) 2_646 5_665 ?
C2 Ru C1 134.91(15) 7_656 5_665 ?
C2 Ru C1 178.47(11) 4_646 5_665 ?
C1 Ru C1 44.24(18) 2_645 5_665 ?
C1 Ru C2 86.9(3) 6_665 4_645 ?
C1 Ru C2 54.9(3) 1_645 4_645 ?
C2 Ru C2 89.8(3) 3_545 4_645 ?
C2 Ru C2 121.2(3) 8 4_645 ?
Sc2 Ru C2 142.16(8) 3 4_645 ?
Sc2 Ru C2 99.90(11) 3_545 4_645 ?
Sc4 Ru C2 97.28(13) 1_655 4_645 ?
Sc1 Ru C2 35.80(7) 1_645 4_645 ?
Sc1 Ru C2 77.67(11) 1_655 4_645 ?
Sc4 Ru C2 142.99(9) 5_656 4_645 ?
Sc3 Ru C2 80.06(13) 5_655 4_645 ?
Sc3 Ru C2 34.90(9) 1_655 4_645 ?
Ru Ru C2 146.67(13) 5_756 4_645 ?
C2 Ru C2 80.6(2) 8_545 4_645 ?
C2 Ru C2 120.08(15) 3 4_645 ?
C1 Ru C2 97.2(2) 1_655 4_645 ?
C1 Ru C2 57.41(15) 6_655 4_645 ?
Ru Ru C2 33.16(12) 5_755 4_645 ?
C1 Ru C2 178.92(11) 5_666 4_645 ?
C1 Ru C2 134.83(16) 2_646 4_645 ?
C2 Ru C2 132.37(13) 7_656 4_645 ?
C2 Ru C2 112.29(12) 4_646 4_645 ?
C1 Ru C2 46.51(7) 2_645 4_645 ?
C1 Ru C2 66.18(7) 5_665 4_645 ?
C1 C1 Ru 133.67(13) 6_565 1_465 ?
C1 C1 Sc4 72.18(12) 6_565 7_556 ?
Ru C1 Sc4 154.0(2) 1_465 7_556 ?
C1 C1 Sc4 130.3(2) 6_565 1_565 ?
Ru C1 Sc4 76.5(2) 1_465 1_565 ?
Sc4 C1 Sc4 83.2(2) 7_556 1_565 ?
C1 C1 Sc3 129.5(2) 6_565 1_565 ?
Ru C1 Sc3 79.0(2) 1_465 1_565 ?
Sc4 C1 Sc3 84.4(3) 7_556 1_565 ?
Sc4 C1 Sc3 88.42(16) 1_565 1_565 ?
C1 C1 Sc2 72.62(13) 6_565 3_455 ?
Ru C1 Sc2 72.8(2) 1_465 3_455 ?
Sc4 C1 Sc2 122.3(4) 7_556 3_455 ?
Sc4 C1 Sc2 86.4(4) 1_565 3_455 ?
Sc3 C1 Sc2 151.8(2) 1_565 3_455 ?
C1 C1 Sc1 72.69(13) 6_565 . ?
Ru C1 Sc1 75.6(2) 1_465 . ?
Sc4 C1 Sc1 122.9(4) 7_556 . ?
Sc4 C1 Sc1 152.1(2) 1_565 . ?
Sc3 C1 Sc1 84.8(4) 1_565 . ?
Sc2 C1 Sc1 86.97(16) 3_455 . ?
C1 C1 C1 180.0(11) 6_565 6_575 ?
Ru C1 C1 46.33(13) 1_465 6_575 ?
Sc4 C1 C1 107.82(12) 7_556 6_575 ?
Sc4 C1 C1 49.7(2) 1_565 6_575 ?
Sc3 C1 C1 50.5(2) 1_565 6_575 ?
Sc2 C1 C1 107.38(13) 3_455 6_575 ?
Sc1 C1 C1 107.31(13) . 6_575 ?
C1 C1 C2 89.89(14) 6_565 3_455 ?
Ru C1 C2 43.85(12) 1_465 3_455 ?
Sc4 C1 C2 162.1(2) 7_556 3_455 ?
Sc4 C1 C2 109.3(5) 1_565 3_455 ?
Sc3 C1 C2 108.2(5) 1_565 3_455 ?
Sc2 C1 C2 48.6(3) 3_455 3_455 ?
Sc1 C1 C2 48.5(3) . 3_455 ?
C1 C1 C2 90.11(14) 6_575 3_455 ?
C1 C1 C2 89.90(14) 6_565 4_556 ?
Ru C1 C2 88.4(4) 1_465 4_556 ?
Sc4 C1 C2 89.3(4) 7_556 4_556 ?
Sc4 C1 C2 46.4(3) 1_565 4_556 ?
Sc3 C1 C2 134.8(3) 1_565 4_556 ?
Sc2 C1 C2 46.8(3) 3_455 4_556 ?
Sc1 C1 C2 133.8(3) . 4_556 ?
C1 C1 C2 90.10(14) 6_575 4_556 ?
C2 C1 C2 90.4(5) 3_455 4_556 ?
C1 C1 C2 89.90(14) 6_565 4 ?
Ru C1 C2 92.1(4) 1_465 4 ?
Sc4 C1 C2 90.2(4) 7_556 4 ?
Sc4 C1 C2 133.5(3) 1_565 4 ?
Sc3 C1 C2 45.1(3) 1_565 4 ?
Sc2 C1 C2 133.5(3) 3_455 4 ?
Sc1 C1 C2 46.6(3) . 4 ?
C1 C1 C2 90.10(14) 6_575 4 ?
C2 C1 C2 90.1(5) 3_455 4 ?
C2 C1 C2 179.5(3) 4_556 4 ?
C1 C1 Ru 28.35(8) 6_565 1_455 ?
Ru C1 Ru 105.32(17) 1_465 1_455 ?
Sc4 C1 Ru 100.49(16) 7_556 1_455 ?
Sc4 C1 Ru 135.2(5) 1_565 1_455 ?
Sc3 C1 Ru 136.3(5) 1_565 1_455 ?
Sc2 C1 Ru 53.70(10) 3_455 1_455 ?
Sc1 C1 Ru 55.92(10) . 1_455 ?
C1 C1 Ru 151.65(8) 6_575 1_455 ?
C2 C1 Ru 61.58(14) 3_455 1_455 ?
C2 C1 Ru 88.8(3) 4_556 1_455 ?
C2 C1 Ru 91.2(3) 4 1_455 ?
C1 C1 Sc4 31.27(19) 6_565 . ?
Ru C1 Sc4 137.4(4) 1_465 . ?
Sc4 C1 Sc4 61.52(16) 7_556 . ?
Sc4 C1 Sc4 99.0(4) 1_565 . ?
Sc3 C1 Sc4 143.6(3) 1_565 . ?
Sc2 C1 Sc4 64.5(2) 3_455 . ?
Sc1 C1 Sc4 102.47(16) . . ?
C1 C1 Sc4 148.73(19) 6_575 . ?
C2 C1 Sc4 102.8(3) 3_455 . ?
C2 C1 Sc4 61.9(2) 4_556 . ?
C2 C1 Sc4 117.8(3) 4 . ?
Ru C1 Sc4 48.95(9) 1_455 . ?
C1 C1 Sc3 32.0(2) 6_565 . ?
Ru C1 Sc3 139.1(4) 1_465 . ?
Sc4 C1 Sc3 62.61(17) 7_556 . ?
Sc4 C1 Sc3 144.3(2) 1_565 . ?
Sc3 C1 Sc3 97.5(4) 1_565 . ?
Sc2 C1 Sc3 102.79(16) 3_455 . ?
Sc1 C1 Sc3 63.6(2) . . ?
C1 C1 Sc3 148.0(2) 6_575 . ?
C2 C1 Sc3 102.2(3) 3_455 . ?
C2 C1 Sc3 118.8(3) 4_556 . ?
C2 C1 Sc3 60.9(2) 4 . ?
Ru C1 Sc3 50.63(9) 1_455 . ?
Sc4 C1 Sc3 56.95(8) . . ?
C1 C1 C2 65.92(9) 6_565 8_455 ?
Ru C1 C2 67.80(13) 1_465 8_455 ?
Sc4 C1 C2 138.10(17) 7_556 8_455 ?
Sc4 C1 C2 124.3(6) 1_565 8_455 ?
Sc3 C1 C2 122.9(5) 1_565 8_455 ?
Sc2 C1 C2 43.5(2) 3_455 8_455 ?
Sc1 C1 C2 43.5(2) . 8_455 ?
C1 C1 C2 114.08(8) 6_575 8_455 ?
C2 C1 C2 23.97(17) 3_455 8_455 ?
C2 C1 C2 90.3(5) 4_556 8_455 ?
C2 C1 C2 90.0(5) 4 8_455 ?
Ru C1 C2 37.62(9) 1_455 8_455 ?
Sc4 C1 C2 81.7(2) . 8_455 ?
Sc3 C1 C2 81.3(2) . 8_455 ?
C1 C1 C2 103.37(10) 6_565 6_565 ?
Ru C1 C2 118.0(3) 1_465 6_565 ?
Sc4 C1 C2 42.72(12) 7_556 6_565 ?
Sc4 C1 C2 84.2(2) 1_565 6_565 ?
Sc3 C1 C2 41.7(2) 1_565 6_565 ?
Sc2 C1 C2 163.2(6) 3_455 6_565 ?
Sc1 C1 C2 107.6(6) . 6_565 ?
C1 C1 C2 76.63(10) 6_575 6_565 ?
C2 C1 C2 148.1(8) 3_455 6_565 ?
C2 C1 C2 118.1(4) 4_556 6_565 ?
C2 C1 C2 61.5(4) 4 6_565 ?
Ru C1 C2 128.1(3) 1_455 6_565 ?
Sc4 C1 C2 103.34(14) . 6_565 ?
Sc3 C1 C2 77.5(3) . 6_565 ?
C2 C1 C2 150.3(8) 8_455 6_565 ?
C1 C1 C1 103.27(16) 6_565 7_566 ?
Ru C1 C1 116.3(4) 1_465 7_566 ?
Sc4 C1 C1 41.73(12) 7_556 7_566 ?
Sc4 C1 C1 41.5(2) 1_565 7_566 ?
Sc3 C1 C1 85.2(2) 1_565 7_566 ?
Sc2 C1 C1 108.3(6) 3_455 7_566 ?
Sc1 C1 C1 162.6(6) . 7_566 ?
C1 C1 C1 76.73(16) 6_575 7_566 ?
C2 C1 C1 148.8(8) 3_455 7_566 ?
C2 C1 C1 62.0(4) 4_556 7_566 ?
C2 C1 C1 117.6(5) 4 7_566 ?
Ru C1 C1 126.7(4) 1_455 7_566 ?
Sc4 C1 C1 77.7(3) . 7_566 ?
Sc3 C1 C1 103.7(2) . 7_566 ?
C2 C1 C1 151.0(8) 8_455 7_566 ?
C2 C1 C1 56.11(12) 6_565 7_566 ?
C1 C1 C2 66.63(8) 6_565 7_556 ?
Ru C1 C2 104.3(4) 1_465 7_556 ?
Sc4 C1 C2 82.4(3) 7_556 7_556 ?
Sc4 C1 C2 67.8(3) 1_565 7_556 ?
Sc3 C1 C2 154.0(3) 1_565 7_556 ?
Sc2 C1 C2 41.7(2) 3_455 7_556 ?
Sc1 C1 C2 121.2(3) . 7_556 ?
C1 C1 C2 113.37(8) 6_575 7_556 ?
C2 C1 C2 90.3(5) 3_455 7_556 ?
C2 C1 C2 23.27(16) 4_556 7_556 ?
C2 C1 C2 156.52(16) 4 7_556 ?
Ru C1 C2 68.5(2) 1_455 7_556 ?
Sc4 C1 C2 39.6(2) . 7_556 ?
Sc3 C1 C2 96.2(2) . 7_556 ?
C2 C1 C2 81.0(4) 8_455 7_556 ?
C2 C1 C2 121.5(4) 6_565 7_556 ?
C1 C1 C2 70.1(4) 7_566 7_556 ?
C1 C1 C2 66.69(8) 6_565 7 ?
Ru C1 C2 107.8(4) 1_465 7 ?
Sc4 C1 C2 83.2(3) 7_556 7 ?
Sc4 C1 C2 152.6(3) 1_565 7 ?
Sc3 C1 C2 66.6(3) 1_565 7 ?
Sc2 C1 C2 121.0(3) 3_455 7 ?
Sc1 C1 C2 41.5(2) . 7 ?
C1 C1 C2 113.31(8) 6_575 7 ?
C2 C1 C2 90.0(5) 3_455 7 ?
C2 C1 C2 156.58(16) 4_556 7 ?
C2 C1 C2 23.20(16) 4 7 ?
Ru C1 C2 70.9(2) 1_455 7 ?
Sc4 C1 C2 95.3(2) . 7 ?
Sc3 C1 C2 38.6(2) . 7 ?
C2 C1 C2 80.8(4) 8_455 7 ?
C2 C1 C2 69.7(4) 6_565 7 ?
C1 C1 C2 121.1(4) 7_566 7 ?
C2 C1 C2 133.32(15) 7_556 7 ?
C1 C1 Ru 112.97(10) 6_565 5_666 ?
Ru C1 Ru 53.8(3) 1_465 5_666 ?
Sc4 C1 Ru 120.0(4) 7_556 5_666 ?
Sc4 C1 Ru 46.5(2) 1_565 5_666 ?
Sc3 C1 Ru 117.5(2) 1_565 5_666 ?
Sc2 C1 Ru 43.94(19) 3_455 5_666 ?
Sc1 C1 Ru 114.66(19) . 5_666 ?
C1 C1 Ru 67.03(10) 6_575 5_666 ?
C2 C1 Ru 66.2(4) 3_455 5_666 ?
C2 C1 Ru 34.56(15) 4_556 5_666 ?
C2 C1 Ru 145.9(2) 4 5_666 ?
Ru C1 Ru 97.6(2) 1_455 5_666 ?
Sc4 C1 Ru 92.1(3) . 5_666 ?
Sc3 C1 Ru 144.9(3) . 5_666 ?
C2 C1 Ru 77.9(4) 8_455 5_666 ?
C2 C1 Ru 130.3(3) 6_565 5_666 ?
C1 C1 Ru 82.7(4) 7_566 5_666 ?
C2 C1 Ru 53.00(14) 7_556 5_666 ?
C2 C1 Ru 156.2(2) 7 5_666 ?
C1 C1 Ru 112.12(9) 6_565 5_665 ?
Ru C1 Ru 58.9(3) 1_465 5_665 ?
Sc4 C1 Ru 119.7(4) 7_556 5_665 ?
Sc4 C1 Ru 117.6(2) 1_565 5_665 ?
Sc3 C1 Ru 44.8(2) 1_565 5_665 ?
Sc2 C1 Ru 115.4(2) 3_455 5_665 ?
Sc1 C1 Ru 43.47(19) . 5_665 ?
C1 C1 Ru 67.88(9) 6_575 5_665 ?
C2 C1 Ru 66.8(4) 3_455 5_665 ?
C2 C1 Ru 147.3(2) 4_556 5_665 ?
C2 C1 Ru 33.19(14) 4 5_665 ?
Ru C1 Ru 99.4(2) 1_455 5_665 ?
Sc4 C1 Ru 143.4(3) . 5_665 ?
Sc3 C1 Ru 89.8(3) . 5_665 ?
C2 C1 Ru 78.1(4) 8_455 5_665 ?
C2 C1 Ru 81.3(4) 6_565 5_665 ?
C1 C1 Ru 129.8(4) 7_566 5_665 ?
C2 C1 Ru 157.1(2) 7_556 5_665 ?
C2 C1 Ru 51.67(13) 7 5_665 ?
Ru C1 Ru 112.75(12) 5_666 5_665 ?
C1 C1 Sc3 79.81(7) 6_565 7 ?
Ru C1 Sc3 123.4(4) 1_465 7 ?
Sc4 C1 Sc3 54.7(2) 7_556 7 ?
Sc4 C1 Sc3 119.5(2) 1_565 7 ?
Sc3 C1 Sc3 50.7(2) 1_565 7 ?
Sc2 C1 Sc3 150.8(2) 3_455 7 ?
Sc1 C1 Sc3 75.8(3) . 7 ?
C1 C1 Sc3 100.20(7) 6_575 7 ?
C2 C1 Sc3 123.6(6) 3_455 7 ?
C2 C1 Sc3 144.0(2) 4_556 7 ?
C2 C1 Sc3 35.43(15) 4 7 ?
Ru C1 Sc3 97.2(2) 1_455 7 ?
Sc4 C1 Sc3 96.08(16) . 7 ?
Sc3 C1 Sc3 48.48(15) . 7 ?
C2 C1 Sc3 115.7(5) 8_455 7 ?
C2 C1 Sc3 35.3(3) 6_565 7 ?
C1 C1 Sc3 86.8(3) 7_566 7 ?
C2 C1 Sc3 132.30(18) 7_556 7 ?
C2 C1 Sc3 35.11(13) 7 7 ?
Ru C1 Sc3 165.02(14) 5_666 7 ?
Ru C1 Sc3 66.6(2) 5_665 7 ?
C1 C1 C2 123.17(14) 6_565 1_565 ?
Ru C1 C2 99.4(2) 1_465 1_565 ?
Sc4 C1 C2 58.29(12) 7_556 1_565 ?
Sc4 C1 C2 71.81(18) 1_565 1_565 ?
Sc3 C1 C2 30.24(18) 1_565 1_565 ?
Sc2 C1 C2 158.1(5) 3_455 1_565 ?
Sc1 C1 C2 111.4(6) . 1_565 ?
C1 C1 C2 56.83(15) 6_575 1_565 ?
C2 C1 C2 137.0(5) 3_455 1_565 ?
C2 C1 C2 113.9(4) 4_556 1_565 ?
C2 C1 C2 65.8(4) 4 1_565 ?
Ru C1 C2 146.8(4) 1_455 1_565 ?
Sc4 C1 C2 119.74(14) . 1_565 ?
Sc3 C1 C2 96.3(3) . 1_565 ?
C2 C1 C2 152.8(7) 8_455 1_565 ?
C2 C1 C2 19.80(14) 6_565 1_565 ?
C1 C1 C2 55.96(13) 7_566 1_565 ?
C2 C1 C2 126.0(3) 7_556 1_565 ?
C2 C1 C2 80.8(4) 7 1_565 ?
Ru C1 C2 114.9(3) 5_666 1_565 ?
Ru C1 C2 74.9(3) 5_665 1_565 ?
Sc3 C1 C2 50.2(3) 7 1_565 ?
C1 C1 Sc3 79.89(7) 6_565 7_556 ?
Ru C1 Sc3 119.6(4) 1_465 7_556 ?
Sc4 C1 Sc3 54.2(2) 7_556 7_556 ?
Sc4 C1 Sc3 51.1(2) 1_565 7_556 ?
Sc3 C1 Sc3 121.0(2) 1_565 7_556 ?
Sc2 C1 Sc3 75.7(3) 3_455 7_556 ?
Sc1 C1 Sc3 151.0(2) . 7_556 ?
C1 C1 Sc3 100.11(7) 6_575 7_556 ?
C2 C1 Sc3 123.6(6) 3_455 7_556 ?
C2 C1 Sc3 35.10(15) 4_556 7_556 ?
C2 C1 Sc3 144.4(2) 4 7_556 ?
Ru C1 Sc3 95.1(2) 1_455 7_556 ?
Sc4 C1 Sc3 49.06(16) . 7_556 ?
Sc3 C1 Sc3 97.34(16) . 7_556 ?
C2 C1 Sc3 115.7(5) 8_455 7_556 ?
C2 C1 Sc3 87.6(3) 6_565 7_556 ?
C1 C1 Sc3 35.8(3) 7_566 7_556 ?
C2 C1 Sc3 34.88(13) 7_556 7_556 ?
C2 C1 Sc3 132.63(18) 7 7_556 ?
Ru C1 Sc3 67.6(2) 5_666 7_556 ?
Ru C1 Sc3 165.21(14) 5_665 7_556 ?
Sc3 C1 Sc3 108.93(11) 7 7_556 ?
C2 C1 Sc3 91.4(2) 1_565 7_556 ?
C1 C1 C1 56.77(12) 6_565 4_546 ?
Ru C1 C1 153.6(7) 1_465 4_546 ?
Sc4 C1 C1 29.61(11) 7_556 4_546 ?
Sc4 C1 C1 80.7(4) 1_565 4_546 ?
Sc3 C1 C1 113.7(3) 1_565 4_546 ?
Sc2 C1 C1 92.7(4) 3_455 4_546 ?
Sc1 C1 C1 126.7(2) . 4_546 ?
C1 C1 C1 123.23(12) 6_575 4_546 ?
C2 C1 C1 137.2(5) 3_455 4_546 ?
C2 C1 C1 66.1(4) 4_556 4_546 ?
C2 C1 C1 113.4(4) 4 4_546 ?
Ru C1 C1 81.80(10) 1_455 4_546 ?
Sc4 C1 C1 34.93(11) . 4_546 ?
Sc3 C1 C1 64.67(14) . 4_546 ?
C2 C1 C1 116.6(3) 8_455 4_546 ?
C2 C1 C1 72.12(13) 6_565 4_546 ?
C1 C1 C1 46.5(2) 7_566 4_546 ?
C2 C1 C1 53.9(3) 7_556 4_546 ?
C2 C1 C1 98.6(4) 7 4_546 ?
Ru C1 C1 100.4(5) 5_666 4_546 ?
Ru C1 C1 146.2(5) 5_665 4_546 ?
Sc3 C1 C1 79.7(3) 7 4_546 ?
C2 C1 C1 85.80(14) 1_565 4_546 ?
Sc3 C1 C1 34.1(3) 7_556 4_546 ?
C2 C2 Ru 133.63(13) 6 3_455 ?
C2 C2 Sc3 72.38(12) 6 . ?
Ru C2 Sc3 153.9(2) 3_455 . ?
C2 C2 Sc3 130.6(2) 6 7 ?
Ru C2 Sc3 78.6(2) 3_455 7 ?
Sc3 C2 Sc3 83.8(3) . 7 ?
C2 C2 Sc4 129.7(2) 6 7_556 ?
Ru C2 Sc4 76.2(3) 3_455 7_556 ?
Sc3 C2 Sc4 84.3(3) . 7_556 ?
Sc3 C2 Sc4 88.38(16) 7 7_556 ?
C2 C2 Sc1 72.85(13) 6 3_545 ?
Ru C2 Sc1 75.4(2) 3_455 3_545 ?
Sc3 C2 Sc1 122.5(5) . 3_545 ?
Sc3 C2 Sc1 85.7(4) 7 3_545 ?
Sc4 C2 Sc1 151.6(2) 7_556 3_545 ?
C2 C2 Sc2 72.87(13) 6 . ?
Ru C2 Sc2 72.4(2) 3_455 . ?
Sc3 C2 Sc2 123.5(4) . . ?
Sc3 C2 Sc2 151.0(2) 7 . ?
Sc4 C2 Sc2 85.2(4) 7_556 . ?
Sc1 C2 Sc2 86.61(16) 3_545 . ?
C2 C2 C2 179.997(7) 6 6_565 ?
Ru C2 C2 46.36(13) 3_455 6_565 ?
Sc3 C2 C2 107.63(12) . 6_565 ?
Sc3 C2 C2 49.4(2) 7 6_565 ?
Sc4 C2 C2 50.3(2) 7_556 6_565 ?
Sc1 C2 C2 107.15(13) 3_545 6_565 ?
Sc2 C2 C2 107.13(13) . 6_565 ?
C2 C2 C1 90.11(14) 6 3_545 ?
Ru C2 C1 43.60(12) 3_455 3_545 ?
Sc3 C2 C1 162.5(2) . 3_545 ?
Sc3 C2 C1 108.2(5) 7 3_545 ?
Sc4 C2 C1 108.2(5) 7_556 3_545 ?
Sc1 C2 C1 48.5(3) 3_545 3_545 ?
Sc2 C2 C1 48.2(3) . 3_545 ?
C2 C2 C1 89.89(14) 6_565 3_545 ?
C2 C2 C1 90.10(14) 6 4_546 ?
Ru C2 C1 87.7(4) 3_455 4_546 ?
Sc3 C2 C1 90.9(4) . 4_546 ?
Sc3 C2 C1 133.8(3) 7 4_546 ?
Sc4 C2 C1 45.4(3) 7_556 4_546 ?
Sc1 C2 C1 133.1(3) 3_545 4_546 ?
Sc2 C2 C1 46.5(3) . 4_546 ?
C2 C2 C1 89.90(14) 6_565 4_546 ?
C1 C2 C1 89.6(5) 3_545 4_546 ?
C2 C2 C1 90.10(14) 6 4_545 ?
Ru C2 C1 91.8(4) 3_455 4_545 ?
Sc3 C2 C1 89.7(4) . 4_545 ?
Sc3 C2 C1 46.2(3) 7 4_545 ?
Sc4 C2 C1 134.6(3) 7_556 4_545 ?
Sc1 C2 C1 46.5(3) 3_545 4_545 ?
Sc2 C2 C1 133.2(3) . 4_545 ?
C2 C2 C1 89.90(14) 6_565 4_545 ?
C1 C2 C1 89.9(5) 3_545 4_545 ?
C1 C2 C1 179.5(3) 4_546 4_545 ?
C2 C2 Ru 28.52(8) 6 3_445 ?
Ru C2 Ru 105.11(17) 3_455 3_445 ?
Sc3 C2 Ru 100.88(16) . 3_445 ?
Sc3 C2 Ru 137.5(5) 7 3_445 ?
Sc4 C2 Ru 134.0(5) 7_556 3_445 ?
Sc1 C2 Ru 55.94(10) 3_545 3_445 ?
Sc2 C2 Ru 53.67(10) . 3_445 ?
C2 C2 Ru 151.48(8) 6_565 3_445 ?
C1 C2 Ru 61.62(13) 3_545 3_445 ?
C1 C2 Ru 88.6(3) 4_546 3_445 ?
C1 C2 Ru 91.3(3) 4_545 3_445 ?
C2 C2 Sc3 31.1(2) 6 7_545 ?
Ru C2 Sc3 139.6(4) 3_455 7_545 ?
Sc3 C2 Sc3 62.16(17) . 7_545 ?
Sc3 C2 Sc3 99.5(4) 7 7_545 ?
Sc4 C2 Sc3 144.1(3) 7_556 7_545 ?
Sc1 C2 Sc3 64.3(2) 3_545 7_545 ?
Sc2 C2 Sc3 102.29(16) . 7_545 ?
C2 C2 Sc3 148.9(2) 6_565 7_545 ?
C1 C2 Sc3 102.5(3) 3_545 7_545 ?
C1 C2 Sc3 118.3(3) 4_546 7_545 ?
C1 C2 Sc3 62.0(2) 4_545 7_545 ?
Ru C2 Sc3 50.26(9) 3_445 7_545 ?
C2 C2 Sc4 32.0(2) 6 7_546 ?
Ru C2 Sc4 136.4(4) 3_455 7_546 ?
Sc3 C2 Sc4 62.71(17) . 7_546 ?
Sc3 C2 Sc4 145.0(3) 7 7_546 ?
Sc4 C2 Sc4 97.7(4) 7_556 7_546 ?
Sc1 C2 Sc4 103.04(16) 3_545 7_546 ?
Sc2 C2 Sc4 64.1(2) . 7_546 ?
C2 C2 Sc4 148.0(2) 6_565 7_546 ?
C1 C2 Sc4 102.6(3) 3_545 7_546 ?
C1 C2 Sc4 61.3(2) 4_546 7_546 ?
C1 C2 Sc4 119.1(3) 4_545 7_546 ?
Ru C2 Sc4 49.21(9) 3_445 7_546 ?
Sc3 C2 Sc4 57.03(8) 7_545 7_546 ?
C2 C2 C2 103.53(17) 6 7 ?
Ru C2 C2 118.0(4) 3_455 7 ?
Sc3 C2 C2 41.91(12) . 7 ?
Sc3 C2 C2 41.9(2) 7 7 ?
Sc4 C2 C2 85.1(2) 7_556 7 ?
Sc1 C2 C2 108.1(6) 3_545 7 ?
Sc2 C2 C2 163.4(6) . 7 ?
C2 C2 C2 76.47(17) 6_565 7 ?
C1 C2 C2 148.3(8) 3_545 7 ?
C1 C2 C2 118.4(5) 4_546 7 ?
C1 C2 C2 62.0(4) 4_545 7 ?
Ru C2 C2 128.5(4) 3_445 7 ?
Sc3 C2 C2 78.3(3) 7_545 7 ?
Sc4 C2 C2 104.0(2) 7_546 7 ?
C2 C2 C1 65.92(8) 6 8 ?
Ru C2 C1 67.76(13) 3_455 8 ?
Sc3 C2 C1 138.29(17) . 8 ?
Sc3 C2 C1 123.5(5) 7 8 ?
Sc4 C2 C1 123.1(5) 7_556 8 ?
Sc1 C2 C1 43.4(2) 3_545 8 ?
Sc2 C2 C1 43.2(2) . 8 ?
C2 C2 C1 114.08(8) 6_565 8 ?
C1 C2 C1 24.18(16) 3_545 8 ?
C1 C2 C1 89.7(5) 4_546 8 ?
C1 C2 C1 90.0(5) 4_545 8 ?
Ru C2 C1 37.45(9) 3_445 8 ?
Sc3 C2 C1 81.2(2) 7_545 8 ?
Sc4 C2 C1 81.4(2) 7_546 8 ?
C2 C2 C1 150.8(8) 7 8 ?
C2 C2 C1 103.37(10) 6 6_565 ?
Ru C2 C1 115.9(4) 3_455 6_565 ?
Sc3 C2 C1 42.71(11) . 6_565 ?
Sc3 C2 C1 84.94(19) 7 6_565 ?
Sc4 C2 C1 41.6(2) 7_556 6_565 ?
Sc1 C2 C1 163.5(6) 3_545 6_565 ?
Sc2 C2 C1 107.9(6) . 6_565 ?
C2 C2 C1 76.63(10) 6_565 6_565 ?
C1 C2 C1 148.0(8) 3_545 6_565 ?
C1 C2 C1 61.9(4) 4_546 6_565 ?
C1 C2 C1 118.5(4) 4_545 6_565 ?
Ru C2 C1 126.7(3) 3_445 6_565 ?
Sc3 C2 C1 103.91(14) 7_545 6_565 ?
Sc4 C2 C1 77.4(3) 7_546 6_565 ?
C2 C2 C1 56.44(12) 7 6_565 ?
C1 C2 C1 150.3(8) 8 6_565 ?
C2 C2 C1 66.63(8) 6 7_556 ?
Ru C2 C1 103.7(4) 3_455 7_556 ?
Sc3 C2 C1 83.9(3) . 7_556 ?
Sc3 C2 C1 153.5(3) 7 7_556 ?
Sc4 C2 C1 67.0(3) 7_556 7_556 ?
Sc1 C2 C1 120.6(3) 3_545 7_556 ?
Sc2 C2 C1 41.5(2) . 7_556 ?
C2 C2 C1 113.37(8) 6_565 7_556 ?
C1 C2 C1 89.7(5) 3_545 7_556 ?
C1 C2 C1 23.47(16) 4_546 7_556 ?
C1 C2 C1 156.73(16) 4_545 7_556 ?
Ru C2 C1 68.1(2) 3_445 7_556 ?
Sc3 C2 C1 95.4(2) 7_545 7_556 ?
Sc4 C2 C1 38.8(2) 7_546 7_556 ?
C2 C2 C1 122.0(4) 7 7_556 ?
C1 C2 C1 80.3(4) 8 7_556 ?
C1 C2 C1 70.1(4) 6_565 7_556 ?
C2 C2 C1 66.69(8) 6 7 ?
Ru C2 C1 107.7(4) 3_455 7 ?
Sc3 C2 C1 82.8(3) . 7 ?
Sc3 C2 C1 67.9(3) 7 7 ?
Sc4 C2 C1 154.0(3) 7_556 7 ?
Sc1 C2 C1 41.5(2) 3_545 7 ?
Sc2 C2 C1 120.7(3) . 7 ?
C2 C2 C1 113.31(8) 6_565 7 ?
C1 C2 C1 90.0(5) 3_545 7 ?
C1 C2 C1 156.79(16) 4_546 7 ?
C1 C2 C1 23.41(16) 4_545 7 ?
Ru C2 C1 70.9(3) 3_445 7 ?
Sc3 C2 C1 39.6(2) 7_545 7 ?
Sc4 C2 C1 96.3(2) 7_546 7 ?
C2 C2 C1 70.3(4) 7 7 ?
C1 C2 C1 80.6(4) 8 7 ?
C1 C2 C1 122.0(4) 6_565 7 ?
C1 C2 C1 133.32(15) 7_556 7 ?
C2 C2 Ru 112.95(10) 6 7_656 ?
Ru C2 Ru 53.4(3) 3_455 7_656 ?
Sc3 C2 Ru 121.2(4) . 7_656 ?
Sc3 C2 Ru 116.4(2) 7 7_656 ?
Sc4 C2 Ru 45.7(2) 7_556 7_656 ?
Sc1 C2 Ru 114.02(19) 3_545 7_656 ?
Sc2 C2 Ru 43.64(19) . 7_656 ?
C2 C2 Ru 67.05(10) 6_565 7_656 ?
C1 C2 Ru 65.6(4) 3_545 7_656 ?
C1 C2 Ru 34.22(15) 4_546 7_656 ?
C1 C2 Ru 145.3(2) 4_545 7_656 ?
Ru C2 Ru 97.3(2) 3_445 7_656 ?
Sc3 C2 Ru 144.1(3) 7_545 7_656 ?
Sc4 C2 Ru 91.2(3) 7_546 7_656 ?
C2 C2 Ru 130.3(4) 7 7_656 ?
C1 C2 Ru 77.4(4) 8 7_656 ?
C1 C2 Ru 82.4(4) 6_565 7_656 ?
C1 C2 Ru 52.86(14) 7_556 7_656 ?
C1 C2 Ru 155.5(2) 7 7_656 ?
C2 C2 Sc4 79.83(7) 6 . ?
Ru C2 Sc4 119.3(5) 3_455 . ?
Sc3 C2 Sc4 55.3(2) . . ?
Sc3 C2 Sc4 120.5(2) 7 . ?
Sc4 C2 Sc4 50.7(2) 7_556 . ?
Sc1 C2 Sc4 150.9(2) 3_545 . ?
Sc2 C2 Sc4 75.7(3) . . ?
C2 C2 Sc4 100.17(7) 6_565 . ?
C1 C2 Sc4 123.3(6) 3_545 . ?
C1 C2 Sc4 35.57(15) 4_546 . ?
C1 C2 Sc4 145.0(2) 4_545 . ?
Ru C2 Sc4 95.0(2) 3_445 . ?
Sc3 C2 Sc4 96.69(17) 7_545 . ?
Sc4 C2 Sc4 48.42(15) 7_546 . ?
C2 C2 Sc4 87.6(3) 7 . ?
C1 C2 Sc4 115.4(5) 8 . ?
C1 C2 Sc4 35.6(3) 6_565 . ?
C1 C2 Sc4 35.22(13) 7_556 . ?
C1 C2 Sc4 132.99(19) 7 . ?
Ru C2 Sc4 67.8(2) 7_656 . ?
C2 C2 Ru 112.19(9) 6 7_655 ?
Ru C2 Ru 58.8(3) 3_455 7_655 ?
Sc3 C2 Ru 118.9(4) . 7_655 ?
Sc3 C2 Ru 45.5(2) 7 7_655 ?
Sc4 C2 Ru 118.1(2) 7_556 7_655 ?
Sc1 C2 Ru 43.41(19) 3_545 7_655 ?
Sc2 C2 Ru 114.9(2) . 7_655 ?
C2 C2 Ru 67.81(10) 6_565 7_655 ?
C1 C2 Ru 66.7(4) 3_545 7_655 ?
C1 C2 Ru 146.5(2) 4_546 7_655 ?
C1 C2 Ru 32.99(15) 4_545 7_655 ?
Ru C2 Ru 99.4(2) 3_445 7_655 ?
Sc3 C2 Ru 90.8(3) 7_545 7_655 ?
Sc4 C2 Ru 144.2(3) 7_546 7_655 ?
C2 C2 Ru 81.6(4) 7 7_655 ?
C1 C2 Ru 78.1(4) 8 7_655 ?
C1 C2 Ru 130.3(3) 6_565 7_655 ?
C1 C2 Ru 156.3(2) 7_556 7_655 ?
C1 C2 Ru 51.66(13) 7 7_655 ?
Ru C2 Ru 112.29(12) 7_656 7_655 ?
Sc4 C2 Ru 165.43(14) . 7_655 ?
C2 C2 Sc4 79.92(7) 6 1_554 ?
Ru C2 Sc4 123.0(4) 3_455 1_554 ?
Sc3 C2 Sc4 54.5(2) . 1_554 ?
Sc3 C2 Sc4 51.4(2) 7 1_554 ?
Sc4 C2 Sc4 121.0(2) 7_556 1_554 ?
Sc1 C2 Sc4 75.5(3) 3_545 1_554 ?
Sc2 C2 Sc4 150.9(2) . 1_554 ?
C2 C2 Sc4 100.07(7) 6_565 1_554 ?
C1 C2 Sc4 123.2(6) 3_545 1_554 ?
C1 C2 Sc4 145.3(2) 4_546 1_554 ?
C1 C2 Sc4 35.20(15) 4_545 1_554 ?
Ru C2 Sc4 97.2(2) 3_445 1_554 ?
Sc3 C2 Sc4 49.29(16) 7_545 1_554 ?
Sc4 C2 Sc4 97.44(17) 7_546 1_554 ?
C2 C2 Sc4 36.0(3) 7 1_554 ?
C1 C2 Sc4 115.4(5) 8 1_554 ?
C1 C2 Sc4 88.0(3) 6_565 1_554 ?
C1 C2 Sc4 133.26(18) 7_556 1_554 ?
C1 C2 Sc4 34.92(13) 7 1_554 ?
Ru C2 Sc4 165.41(14) 7_656 1_554 ?
Sc4 C2 Sc4 109.77(12) . 1_554 ?
Ru C2 Sc4 66.2(2) 7_655 1_554 ?
C2 C2 C2 56.61(12) 6 4_545 ?
Ru C2 C2 157.2(7) 3_455 4_545 ?
Sc3 C2 C2 29.94(12) . 4_545 ?
Sc3 C2 C2 81.4(4) 7 4_545 ?
Sc4 C2 C2 113.9(3) 7_556 4_545 ?
Sc1 C2 C2 92.6(4) 3_545 4_545 ?
Sc2 C2 C2 127.0(2) . 4_545 ?
C2 C2 C2 123.39(12) 6_565 4_545 ?
C1 C2 C2 137.1(5) 3_545 4_545 ?
C1 C2 C2 114.2(4) 4_546 4_545 ?
C1 C2 C2 66.3(4) 4_545 4_545 ?
Ru C2 C2 82.78(9) 3_445 4_545 ?
Sc3 C2 C2 35.17(11) 7_545 4_545 ?
Sc4 C2 C2 64.58(14) 7_546 4_545 ?
C2 C2 C2 46.9(2) 7 4_545 ?
C1 C2 C2 116.3(3) 8 4_545 ?
C1 C2 C2 72.48(13) 6_565 4_545 ?
C1 C2 C2 99.0(4) 7_556 4_545 ?
C1 C2 C2 54.0(3) 7 4_545 ?
Ru C2 C2 148.0(5) 7_656 4_545 ?
Sc4 C2 C2 80.3(3) . 4_545 ?
Ru C2 C2 99.1(5) 7_655 4_545 ?
Sc4 C2 C2 34.2(3) 1_554 4_545 ?
C2 C2 C2 123.39(12) 6 4 ?
Ru C2 C2 99.36(18) 3_455 4 ?
Sc3 C2 C2 57.77(17) . 4 ?
Sc3 C2 C2 29.92(14) 7 4 ?
Sc4 C2 C2 72.73(17) 7_556 4 ?
Sc1 C2 C2 111.7(6) 3_545 4 ?
Sc2 C2 C2 157.8(5) . 4 ?
C2 C2 C2 56.61(12) 6_565 4 ?
C1 C2 C2 136.9(5) 3_545 4 ?
C1 C2 C2 114.1(4) 4_546 4 ?
C1 C2 C2 66.2(4) 4_545 4 ?
Ru C2 C2 147.3(4) 3_445 4 ?
Sc3 C2 C2 97.2(3) 7_545 4 ?
Sc4 C2 C2 120.28(19) 7_546 4 ?
C2 C2 C2 19.85(16) 7 4 ?
C1 C2 C2 153.1(7) 8 4 ?
C1 C2 C2 56.26(11) 6_565 4 ?
C1 C2 C2 126.4(4) 7_556 4 ?
C1 C2 C2 81.3(4) 7 4 ?
Ru C2 C2 114.8(3) 7_656 4 ?
Sc4 C2 C2 91.5(3) . 4 ?
Ru C2 C2 75.1(3) 7_655 4 ?
Sc4 C2 C2 50.6(3) 1_554 4 ?
C2 C2 C2 66.8(2) 4_545 4 ?

loop_
_geom_bond_atom_site_label_1
_geom_bond_atom_site_label_2
_geom_bond_distance
_geom_bond_site_symmetry_2
_geom_bond_publ_flag
Sc1 C1 2.412(10) 5_565 ?
Sc1 C1 2.412(10) 6_565 ?
Sc1 C1 2.412(10) 2 ?
Sc1 C1 2.412(10) . ?
Sc1 C2 2.414(10) 8_455 ?
Sc1 C2 2.414(10) 4 ?
Sc1 C2 2.414(10) 7 ?
Sc1 C2 2.414(10) 3_455 ?
Sc1 Ru 2.8359(6) 5_655 ?
Sc1 Ru 2.8359(6) 1_465 ?
Sc1 Ru 2.8359(6) 5_665 ?
Sc1 Ru 2.8359(6) 1_455 ?
Sc1 Sc3 3.2424(15) 5 ?
Sc1 Sc3 3.2424(15) 1_565 ?
Sc1 Sc3 3.2424(15) 5_565 ?
Sc1 Sc3 3.2424(15) . ?
Sc1 Sc2 3.3134(8) 3_455 ?
Sc1 Sc2 3.3134(8) 3_454 ?
Sc1 Sc3 4.178(3) 7 ?
Sc1 Sc3 4.178(3) 3_455 ?
Sc1 Sc4 4.179(3) 7_556 ?
Sc1 Sc4 4.179(3) 3_454 ?
Sc1 C1 4.416(7) 6_575 ?
Sc1 C1 4.416(7) 2_545 ?
Sc1 C1 4.416(7) 5_575 ?
Sc2 C1 2.403(10) 7_556 ?
Sc2 C1 2.403(10) 3_545 ?
Sc2 C1 2.403(10) 8 ?
Sc2 C1 2.403(10) 4_546 ?
Sc2 C2 2.417(10) . ?
Sc2 C2 2.417(10) 6 ?
Sc2 C2 2.417(10) 2_656 ?
Sc2 C2 2.417(10) 5_656 ?
Sc2 Ru 2.7423(6) 7_656 ?
Sc2 Ru 2.7423(6) 3_445 ?
Sc2 Ru 2.7423(6) 7_646 ?
Sc2 Ru 2.7423(6) 3_455 ?
Sc2 Sc4 3.2582(15) 7_546 ?
Sc2 Sc4 3.2582(15) 3 ?
Sc2 Sc4 3.2582(15) 7_556 ?
Sc2 Sc4 3.2582(15) 3_545 ?
Sc2 Sc1 3.3134(8) 3_546 ?
Sc2 Sc1 3.3134(8) 3_545 ?
Sc2 Sc4 4.159(3) 5_656 ?
Sc2 Sc4 4.159(3) . ?
Sc2 Sc3 4.200(3) . ?
Sc2 Sc3 4.200(3) 5_656 ?
Sc2 C1 4.411(7) 8_565 ?
Sc2 C1 4.411(7) 4_536 ?
Sc2 C1 4.411(7) 7_566 ?
Sc3 C2 2.351(5) . ?
Sc3 C2 2.351(5) 6 ?
Sc3 C2 2.352(11) 4_545 ?
Sc3 C2 2.352(11) 7 ?
Sc3 C1 2.397(11) 6_565 ?
Sc3 C1 2.397(11) 1_545 ?
Sc3 Ru 2.896(3) 5_655 ?
Sc3 Ru 2.934(3) 1_455 ?
Sc3 Sc3 3.141(4) 7 ?
Sc3 Sc3 3.141(4) 7_545 ?
Sc3 Sc4 3.186(4) 7_556 ?
Sc3 Sc4 3.186(4) 7_546 ?
Sc3 Sc1 3.2424(15) 1_545 ?
Sc3 Sc4 3.3111(15) 1_554 ?
Sc3 Sc4 3.3159(15) . ?
Sc3 C2 3.452(8) 7_545 ?
Sc3 C2 3.452(8) 4 ?
Sc3 C1 3.491(8) . ?
Sc3 C1 3.491(8) 6 ?
Sc3 C1 4.055(12) 4_545 ?
Sc3 C1 4.055(12) 7 ?
Sc3 C1 4.088(12) 4_546 ?
Sc3 C1 4.088(12) 7_556 ?
Sc3 Sc1 4.178(3) 3_545 ?
Sc4 C1 2.346(5) 4_546 ?
Sc4 C1 2.346(5) 7_556 ?
Sc4 C1 2.358(11) 1_545 ?
Sc4 C1 2.358(11) 6_565 ?
Sc4 C2 2.398(11) 7_556 ?
Sc4 C2 2.398(11) 4_546 ?
Sc4 Ru 2.830(3) 1_455 ?
Sc4 Ru 2.853(3) 5_656 ?
Sc4 Sc4 3.123(4) 7_556 ?
Sc4 Sc4 3.123(4) 7_546 ?
Sc4 Sc3 3.186(4) 7_556 ?
Sc4 Sc3 3.186(4) 7_546 ?
Sc4 Sc2 3.2582(15) 3_445 ?
Sc4 Sc2 3.2582(15) 3_455 ?
Sc4 Sc3 3.3111(15) 1_556 ?
Sc4 C1 3.464(8) . ?
Sc4 C1 3.464(8) 6 ?
Sc4 C2 3.484(8) 4_556 ?
Sc4 C2 3.484(8) 7_546 ?
Sc4 C2 4.032(12) . ?
Sc4 C2 4.032(12) 6 ?
Sc4 C2 4.069(12) 1_556 ?
Sc4 C2 4.069(12) 6_556 ?
Ru C1 2.209(5) 6_665 ?
Ru C1 2.209(5) 1_645 ?
Ru C2 2.219(5) 3_545 ?
Ru C2 2.219(5) 8 ?
Ru Sc2 2.7423(6) 3 ?
Ru Sc2 2.7423(6) 3_545 ?
Ru Sc4 2.831(3) 1_655 ?
Ru Sc1 2.8359(6) 1_645 ?
Ru Sc1 2.8359(6) 1_655 ?
Ru Sc4 2.853(3) 5_656 ?
Ru Sc3 2.896(3) 5_655 ?
Ru Sc3 2.934(3) 1_655 ?
Ru Ru 3.1559(11) 5_756 ?
Ru C2 3.363(5) 8_545 ?
Ru C2 3.363(5) 3 ?
Ru C1 3.364(5) 1_655 ?
Ru C1 3.364(5) 6_655 ?
Ru Ru 3.4710(12) 5_755 ?
Ru C1 3.908(12) 5_666 ?
Ru C1 3.908(12) 2_646 ?
Ru C2 3.926(12) 7_656 ?
Ru C2 3.926(12) 4_646 ?
Ru C1 4.050(12) 2_645 ?
Ru C1 4.050(12) 5_665 ?
Ru C2 4.053(12) 4_645 ?
C1 C1 1.436(9) 6_565 ?
C1 Ru 2.209(5) 1_465 ?
C1 Sc4 2.346(5) 7_556 ?
C1 Sc4 2.358(11) 1_565 ?
C1 Sc3 2.397(11) 1_565 ?
C1 Sc2 2.403(10) 3_455 ?
C1 C1 3.050(10) 6_575 ?
C1 C2 3.200(5) 3_455 ?
C1 C2 3.308(5) 4_556 ?
C1 C2 3.318(5) 4 ?
C1 Ru 3.364(5) 1_455 ?
C1 C2 3.504(5) 8_455 ?
C1 C2 3.518(14) 6_565 ?
C1 C1 3.517(15) 7_566 ?
C1 C2 3.604(5) 7_556 ?
C1 C2 3.613(5) 7 ?
C1 Ru 3.908(12) 5_666 ?
C1 Ru 4.050(12) 5_665 ?
C1 Sc3 4.055(12) 7 ?
C1 C2 4.088(13) 1_565 ?
C1 Sc3 4.088(12) 7_556 ?
C1 C1 4.093(13) 4_546 ?
C2 C2 1.424(10) 6 ?
C2 Ru 2.219(5) 3_455 ?
C2 Sc3 2.352(11) 7 ?
C2 Sc4 2.398(11) 7_556 ?
C2 Sc1 2.414(10) 3_545 ?
C2 C2 3.062(10) 6_565 ?
C2 C1 3.200(5) 3_545 ?
C2 C1 3.308(5) 4_546 ?
C2 C1 3.319(5) 4_545 ?
C2 Ru 3.363(5) 3_445 ?
C2 Sc3 3.452(8) 7_545 ?
C2 Sc4 3.484(8) 7_546 ?
C2 C2 3.500(16) 7 ?
C2 C1 3.504(5) 8 ?
C2 C1 3.517(14) 6_565 ?
C2 C1 3.604(5) 7_556 ?
C2 C1 3.613(5) 7 ?
C2 Ru 3.926(12) 7_656 ?
C2 Ru 4.053(12) 7_655 ?
C2 Sc4 4.069(12) 1_554 ?
C2 C2 4.076(13) 4_545 ?
C2 C2 4.076(13) 4 ?
